data_4334535
loop_
_publ_author_name
'Oleg I. Siidra'
'Evgeny V. Nazarchuk'
'Anna N. Suknotova'
'Roman A. Kayukov'
'Sergey V. Krivovichev'

_publ_section_title
;
 Cr(VI) Trioxide as a Starting Material for the Synthesis of Novel Zero-,
 One-, and Two-Dimensional Uranyl Dichromates and Chromate-Dichromates
;
_journal_name_full 'Inorganic Chemistry'
_journal_page_first 4729
_journal_page_last 4735
_journal_paper_doi 10.1021/ic400341q
_journal_volume 52
_journal_year 2013
_chemical_formula_sum 'C0.89 H0 Cr0.89 N0.44 O4.67 U0.44'
_chemical_formula_weight 243.58
_chemical_name_systematic
;
 ?
;
_space_group_IT_number 15
_symmetry_cell_setting monoclinic
_symmetry_space_group_name_Hall '-C 2yc'
_symmetry_space_group_name_H-M 'C 1 2/c 1'
_atom_sites_solution_hydrogens geom
_atom_sites_solution_primary direct
_atom_sites_solution_secondary difmap
_audit_creation_method SHELXL-97
_cell_angle_alpha 90.00
_cell_angle_beta 106.7060(10)
_cell_angle_gamma 90.00
_cell_formula_units_Z 36
_cell_length_a 22.0207(7)
_cell_length_b 7.2088(2)
_cell_length_c 31.9884(11)
_cell_measurement_temperature 296(2)
_cell_volume 4863.6(3)
_computing_structure_refinement 'SHELXL-97 (Sheldrick, 1997)'
_diffrn_ambient_temperature 296(2)
_diffrn_measured_fraction_theta_full 1.000
_diffrn_measured_fraction_theta_max 1.000
_diffrn_radiation_monochromator graphite
_diffrn_radiation_source 'fine-focus sealed tube'
_diffrn_radiation_type MoK\a
_diffrn_radiation_wavelength 0.71073
_diffrn_reflns_av_R_equivalents 0.0531
_diffrn_reflns_av_sigmaI/netI 0.0260
_diffrn_reflns_limit_h_max 26
_diffrn_reflns_limit_h_min -28
_diffrn_reflns_limit_k_max 9
_diffrn_reflns_limit_k_min -9
_diffrn_reflns_limit_l_max 42
_diffrn_reflns_limit_l_min -42
_diffrn_reflns_number 65392
_diffrn_reflns_theta_full 28.00
_diffrn_reflns_theta_max 28.00
_diffrn_reflns_theta_min 1.33
_exptl_absorpt_coefficient_mu 15.081
_exptl_crystal_density_diffrn 2.994
_exptl_crystal_F_000 3888
_refine_diff_density_max 3.025
_refine_diff_density_min -4.351
_refine_diff_density_rms 0.319
_refine_ls_extinction_coef 0.000097(8)
_refine_ls_extinction_expression Fc^*^=kFc[1+0.001xFc^2^\l^3^/sin(2\q)]^-1/4^
_refine_ls_extinction_method SHELXL
_refine_ls_goodness_of_fit_ref 1.372
_refine_ls_hydrogen_treatment mixed
_refine_ls_matrix_type full
_refine_ls_number_parameters 259
_refine_ls_number_reflns 5878
_refine_ls_number_restraints 0
_refine_ls_restrained_S_all 1.372
_refine_ls_R_factor_all 0.0567
_refine_ls_R_factor_gt 0.0525
_refine_ls_shift/su_max 0.000
_refine_ls_shift/su_mean 0.000
_refine_ls_structure_factor_coef Fsqd
_refine_ls_weighting_details 'calc w=1/[\s^2^(Fo^2^)+(0.0000P)^2^+356.0537P] where P=(Fo^2^+2Fc^2^)/3'
_refine_ls_weighting_scheme calc
_refine_ls_wR_factor_gt 0.1245
_refine_ls_wR_factor_ref 0.1263
_reflns_number_gt 5352
_reflns_number_total 5878
_reflns_threshold_expression >2sigma(I)
_cod_data_source_file ic400341q_si_001_5.cif
_cod_data_source_block (C2NH8)2(UO2)(CrO4)2(Cr2O7)(H2O)2_(compound_5)
_cod_database_code 4334535

loop_
_symmetry_equiv_pos_as_xyz
'x, y, z'
'-x, y, -z+1/2'
'x+1/2, y+1/2, z'
'-x+1/2, y+1/2, -z+1/2'
'-x, -y, -z'
'x, -y, z-1/2'
'-x+1/2, -y+1/2, -z'
'x+1/2, -y+1/2, z-1/2'

loop_
_atom_site_label
_atom_site_type_symbol
_atom_site_fract_x
_atom_site_fract_y
_atom_site_fract_z
_atom_site_U_iso_or_equiv
_atom_site_adp_type
_atom_site_occupancy
_atom_site_symmetry_multiplicity
_atom_site_calc_flag
U1 U 0.273040(19) 0.79689(6) 0.141137(15) 0.01899(12) Uani 1 1 d
U2 U -0.035147(19) 0.79371(6) 0.113331(15) 0.01918(12) Uani 1 1 d
Cr1 Cr 0.44167(8) 0.7905(3) 0.13907(6) 0.0190(4) Uani 1 1 d
Cr2 Cr -0.20304(8) 0.7896(3) 0.11240(6) 0.0187(4) Uani 1 1 d
Cr3 Cr 0.11290(9) 1.0640(3) 0.10742(8) 0.0273(5) Uani 1 1 d
Cr4 Cr 0.12451(9) 0.4944(3) 0.13848(8) 0.0309(5) Uani 1 1 d
O1 O -0.2004(5) 0.9874(12) 0.1423(3) 0.032(2) Uani 1 1 d
O2 O 0.4368(5) 0.9830(14) 0.1080(3) 0.033(2) Uani 1 1 d
O3 O -0.0367(4) 0.8042(13) 0.1686(3) 0.031(2) Uani 1 1 d
O4 O -0.1929(4) 0.6106(11) 0.1463(3) 0.0250(18) Uani 1 1 d
O5 O 0.4349(4) 0.6068(11) 0.1066(3) 0.030(2) Uani 1 1 d
O6 O -0.1458(4) 0.7944(13) 0.0871(3) 0.0259(18) Uani 1 1 d
O7 O 0.2669(5) 0.8067(14) 0.0847(3) 0.035(2) Uani 1 1 d
O8 O 0.3843(4) 0.7871(14) 0.1631(3) 0.032(2) Uani 1 1 d
O9 O 0.2792(5) 0.7855(15) 0.1974(3) 0.035(2) Uani 1 1 d
O10 O -0.0337(5) 0.7841(14) 0.0586(3) 0.035(2) Uani 1 1 d
O11 O 0.1036(5) 1.3025(12) 0.1017(4) 0.037(2) Uani 1 1 d
O13 O 0.0599(4) 0.9803(13) 0.1295(4) 0.037(2) Uani 1 1 d
O14 O 0.5081(4) 0.7874(16) 0.1757(3) 0.038(2) Uani 1 1 d
O15 O -0.2699(4) 0.7750(16) 0.0764(3) 0.038(2) Uani 1 1 d
O16 O 0.1832(5) 1.0049(13) 0.1368(4) 0.047(3) Uani 1 1 d
O17 O 0.0608(5) 0.6093(15) 0.1369(5) 0.060(4) Uani 1 1 d
O18 O 0.1741(5) 0.6281(13) 0.1226(5) 0.049(3) Uani 1 1 d
O19 O 0.1002(7) 0.982(2) 0.0599(5) 0.065(4) Uani 1 1 d
O20 O 0.1568(7) 0.415(2) 0.1859(5) 0.070(4) Uani 1 1 d
N1 N -0.1319(8) 0.859(2) 0.2307(6) 0.060(4) Uiso 1 1 d
N2 N 0.3881(10) 0.791(3) 0.0183(7) 0.078(5) Uiso 1 1 d
W1 O -0.1867(8) 0.979(3) 0.0042(6) 0.086(5) Uiso 1 1 d
W2 O 0.5696(9) 1.038(3) 0.2535(6) 0.097(6) Uiso 1 1 d
C1 C 0.1877(13) 0.825(4) 0.2533(9) 0.083(7) Uiso 1 1 d
C2 C 0.0456(14) 0.703(4) -0.0143(9) 0.090(8) Uiso 1 1 d
C3 C 0.5891(14) 0.526(4) 0.2457(9) 0.093(8) Uiso 1 1 d
C4 C -0.3466(16) 1.051(5) 0.0037(11) 0.110(10) Uiso 1 1 d

loop_
_atom_site_aniso_label
_atom_site_aniso_U_11
_atom_site_aniso_U_22
_atom_site_aniso_U_33
_atom_site_aniso_U_23
_atom_site_aniso_U_13
_atom_site_aniso_U_12
U1 0.0163(2) 0.01092(19) 0.0324(2) 0.00100(17) 0.01116(17) -0.00054(15)
U2 0.0174(2) 0.01080(19) 0.0332(2) -0.00107(17) 0.01346(17) -0.00137(16)
Cr1 0.0132(8) 0.0121(8) 0.0318(10) -0.0008(8) 0.0063(7) -0.0002(7)
Cr2 0.0131(8) 0.0123(8) 0.0300(10) 0.0017(8) 0.0054(7) 0.0001(7)
Cr3 0.0183(9) 0.0112(8) 0.0561(14) -0.0050(9) 0.0168(9) -0.0032(7)
Cr4 0.0149(9) 0.0145(9) 0.0628(15) -0.0005(9) 0.0103(9) 0.0022(8)
O1 0.038(5) 0.016(4) 0.042(5) 0.000(4) 0.014(4) -0.023(4)
O2 0.039(5) 0.029(5) 0.034(5) 0.006(4) 0.015(4) 0.020(4)
O3 0.031(5) 0.028(5) 0.032(5) 0.000(4) 0.007(4) -0.004(4)
O4 0.031(5) 0.011(4) 0.034(5) -0.001(3) 0.010(4) -0.012(3)
O5 0.033(5) 0.006(4) 0.052(6) -0.005(4) 0.013(4) 0.004(3)
O6 0.023(4) 0.024(4) 0.033(5) 0.002(4) 0.013(4) 0.009(4)
O7 0.045(6) 0.030(5) 0.027(5) -0.001(4) 0.004(4) -0.008(5)
O8 0.024(4) 0.031(5) 0.040(5) 0.001(4) 0.011(4) 0.005(4)
O9 0.041(6) 0.035(5) 0.038(5) -0.006(5) 0.025(4) 0.002(5)
O10 0.048(6) 0.031(5) 0.039(5) -0.013(4) 0.032(5) -0.009(5)
O11 0.031(5) 0.013(4) 0.065(7) -0.016(4) 0.012(5) -0.014(4)
O13 0.020(4) 0.021(5) 0.075(8) -0.004(5) 0.023(5) -0.006(4)
O14 0.021(4) 0.041(6) 0.047(6) -0.003(5) 0.001(4) 0.001(4)
O15 0.021(4) 0.044(6) 0.043(6) 0.002(5) -0.001(4) 0.000(4)
O16 0.027(5) 0.015(4) 0.102(10) 0.002(5) 0.024(6) 0.005(4)
O17 0.025(5) 0.025(5) 0.135(13) 0.009(7) 0.032(7) 0.000(4)
O18 0.031(5) 0.014(4) 0.104(10) -0.003(5) 0.023(6) -0.012(4)
O19 0.067(9) 0.068(9) 0.068(9) -0.032(7) 0.031(7) -0.018(7)
O20 0.072(10) 0.067(10) 0.065(9) 0.003(8) 0.007(7) 0.013(8)

loop_
_atom_type_symbol
_atom_type_description
_atom_type_scat_dispersion_real
_atom_type_scat_dispersion_imag
_atom_type_scat_source
O O 0.0106 0.0060 'International Tables Vol C Tables 4.2.6.8 and 6.1.1.4'
Cr Cr 0.3209 0.6236 'International Tables Vol C Tables 4.2.6.8 and 6.1.1.4'
U U -9.6767 9.6646 'International Tables Vol C Tables 4.2.6.8 and 6.1.1.4'
C C 0.0033 0.0016 'International Tables Vol C Tables 4.2.6.8 and 6.1.1.4'
N N 0.0061 0.0033 'International Tables Vol C Tables 4.2.6.8 and 6.1.1.4'
H H 0.0000 0.0000 'International Tables Vol C Tables 4.2.6.8 and 6.1.1.4'

loop_
_geom_angle_atom_site_label_1
_geom_angle_atom_site_label_2
_geom_angle_atom_site_label_3
_geom_angle
_geom_angle_site_symmetry_1
_geom_angle_site_symmetry_3
O9 U1 O7 179.6(5) . .
O9 U1 O1 89.6(4) . 3_545
O7 U1 O1 90.0(4) . 3_545
O9 U1 O8 85.7(4) . .
O7 U1 O8 94.2(4) . .
O1 U1 O8 74.2(3) 3_545 .
O9 U1 O4 92.5(4) . 3
O7 U1 O4 87.8(4) . 3
O1 U1 O4 148.0(3) 3_545 3
O8 U1 O4 74.1(3) . 3
O9 U1 O18 91.5(5) . .
O7 U1 O18 88.3(5) . .
O1 U1 O18 73.9(3) 3_545 .
O8 U1 O18 148.0(3) . .
O4 U1 O18 137.9(3) 3 .
O9 U1 O16 84.9(5) . .
O7 U1 O16 95.4(5) . .
O1 U1 O16 142.1(3) 3_545 .
O8 U1 O16 142.2(3) . .
O4 U1 O16 69.8(3) 3 .
O18 U1 O16 68.8(3) . .
O9 U1 O15 120.4(4) . 3
O7 U1 O15 60.0(4) . 3
O1 U1 O15 149.9(3) 3_545 3
O8 U1 O15 104.6(3) . 3
O4 U1 O15 40.2(3) 3 3
O18 U1 O15 104.2(3) . 3
O16 U1 O15 51.4(3) . 3
O9 U1 O19 116.1(4) . .
O7 U1 O19 64.1(4) . .
O1 U1 O19 120.2(3) 3_545 .
O8 U1 O19 152.2(3) . .
O4 U1 O19 87.2(3) 3 .
O18 U1 O19 53.9(3) . .
O16 U1 O19 36.0(4) . .
O15 U1 O19 50.3(2) 3 .
O9 U1 O5 115.2(4) . .
O7 U1 O5 64.7(4) . .
O1 U1 O5 57.6(3) 3_545 .
O8 U1 O5 35.6(3) . .
O4 U1 O5 93.1(3) 3 .
O18 U1 O5 122.6(3) . .
O16 U1 O5 154.8(3) . .
O15 U1 O5 103.58(19) 3 .
O19 U1 O5 128.7(2) . .
O9 U1 O2 116.5(4) . .
O7 U1 O2 63.6(4) . .
O1 U1 O2 94.6(3) 3_545 .
O8 U1 O2 36.7(3) . .
O4 U1 O2 56.2(3) 3 .
O18 U1 O2 150.0(3) . .
O16 U1 O2 121.3(3) . .
O15 U1 O2 71.93(19) 3 .
O19 U1 O2 115.5(2) . .
O5 U1 O2 37.19(17) . .
O9 U1 O15 113.3(4) . 3_545
O7 U1 O15 66.4(4) . 3_545
O1 U1 O15 34.3(3) 3_545 3_545
O8 U1 O15 100.7(3) . 3_545
O4 U1 O15 153.5(3) 3 3_545
O18 U1 O15 51.6(3) . 3_545
O16 U1 O15 116.7(3) . 3_545
O15 U1 O15 121.5(2) 3 3_545
O19 U1 O15 86.8(2) . 3_545
O5 U1 O15 71.03(18) . 3_545
O2 U1 O15 104.02(19) . 3_545
O10 U2 O3 179.8(5) . .
O10 U2 O2 88.3(4) . 3_445
O3 U2 O2 91.9(4) . 3_445
O10 U2 O6 87.6(4) . .
O3 U2 O6 92.4(4) . .
O2 U2 O6 75.3(3) 3_445 .
O10 U2 O5 91.8(4) . 3_455
O3 U2 O5 88.0(4) . 3_455
O2 U2 O5 149.5(3) 3_445 3_455
O6 U2 O5 74.2(3) . 3_455
O10 U2 O13 88.4(4) . .
O3 U2 O13 91.5(4) . .
O2 U2 O13 138.7(3) 3_445 .
O6 U2 O13 145.6(3) . .
O5 U2 O13 71.8(3) 3_455 .
O10 U2 O17 91.4(5) . .
O3 U2 O17 88.7(5) . .
O2 U2 O17 71.5(4) 3_445 .
O6 U2 O17 146.9(3) . .
O5 U2 O17 138.9(4) 3_455 .
O13 U2 O17 67.4(3) . .
O10 U2 O14 117.0(4) . 3_455
O3 U2 O14 62.8(3) . 3_455
O2 U2 O14 154.7(3) 3_445 3_455
O6 U2 O14 104.3(3) . 3_455
O5 U2 O14 38.8(3) 3_455 3_455
O13 U2 O14 48.7(3) . 3_455
O17 U2 O14 105.5(3) . 3_455
O10 U2 O19 51.1(4) . .
O3 U2 O19 128.9(4) . .
O2 U2 O19 120.3(3) 3_445 .
O6 U2 O19 131.4(3) . .
O5 U2 O19 82.0(3) 3_455 .
O13 U2 O19 37.8(3) . .
O17 U2 O19 68.7(4) . .
O14 U2 O19 79.5(2) 3_455 .
O10 U2 O4 119.9(4) . .
O3 U2 O4 60.1(3) . .
O2 U2 O4 58.9(3) 3_445 .
O6 U2 O4 39.2(3) . .
O5 U2 O4 95.5(3) 3_455 .
O13 U2 O4 149.9(3) . .
O17 U2 O4 117.9(3) . .
O14 U2 O4 104.52(19) 3_455 .
O19 U2 O4 170.2(2) . .
O10 U2 O14 112.2(4) . 3_445
O3 U2 O14 68.0(3) . 3_445
O2 U2 O14 37.1(3) 3_445 3_445
O6 U2 O14 104.3(3) . 3_445
O5 U2 O14 155.9(3) 3_455 3_445
O13 U2 O14 108.9(3) . 3_445
O17 U2 O14 46.2(3) . 3_445
O14 U2 O14 123.2(3) 3_455 3_445
O19 U2 O14 113.7(3) . 3_445
O4 U2 O14 71.85(18) . 3_445
O10 U2 O1 119.4(4) . .
O3 U2 O1 60.4(3) . .
O2 U2 O1 96.1(3) 3_445 .
O6 U2 O1 37.5(3) . .
O5 U2 O1 57.7(3) 3_455 .
O13 U2 O1 121.0(3) . .
O17 U2 O1 146.9(4) . .
O14 U2 O1 72.45(18) 3_455 .
O19 U2 O1 139.4(2) . .
O4 U2 O1 37.94(16) . .
O14 U2 O1 106.13(19) 3_445 .
O14 Cr1 O8 108.6(5) . .
O14 Cr1 O5 110.4(5) . .
O8 Cr1 O5 109.5(5) . .
O14 Cr1 O2 109.5(6) . .
O8 Cr1 O2 110.9(5) . .
O5 Cr1 O2 107.9(5) . .
O14 Cr1 O17 59.2(5) . 3
O8 Cr1 O17 133.9(4) . 3
O5 Cr1 O17 116.4(4) . 3
O2 Cr1 O17 51.1(4) . 3
O14 Cr1 O13 60.5(4) . 3_545
O8 Cr1 O13 135.6(4) . 3_545
O5 Cr1 O13 51.3(4) . 3_545
O2 Cr1 O13 113.2(4) . 3_545
O17 Cr1 O13 80.7(2) 3 3_545
O14 Cr1 O3 76.7(4) . 3_545
O8 Cr1 O3 85.7(4) . 3_545
O5 Cr1 O3 51.3(4) . 3_545
O2 Cr1 O3 158.0(4) . 3_545
O17 Cr1 O3 126.6(2) 3 3_545
O13 Cr1 O3 50.4(2) 3_545 3_545
O15 Cr2 O4 110.2(5) . .
O15 Cr2 O6 108.5(5) . .
O4 Cr2 O6 110.6(4) . .
O15 Cr2 O1 109.6(5) . .
O4 Cr2 O1 107.9(4) . .
O6 Cr2 O1 110.0(4) . .
O15 Cr2 O16 63.2(4) . 3_445
O4 Cr2 O16 50.8(4) . 3_445
O6 Cr2 O16 143.5(4) . 3_445
O1 Cr2 O16 106.0(4) . 3_445
O15 Cr2 O3 164.5(4) . .
O4 Cr2 O3 76.6(3) . .
O6 Cr2 O3 56.1(3) . .
O1 Cr2 O3 80.2(4) . .
O16 Cr2 O3 126.8(3) 3_445 .
O15 Cr2 O7 72.1(4) . 3_445
O4 Cr2 O7 52.4(3) . 3_445
O6 Cr2 O7 90.7(4) . 3_445
O1 Cr2 O7 156.5(3) . 3_445
O16 Cr2 O7 52.8(2) 3_445 3_445
O3 Cr2 O7 103.9(2) . 3_445
O15 Cr2 O18 64.1(4) . 3_455
O4 Cr2 O18 114.6(4) . 3_455
O6 Cr2 O18 133.7(4) . 3_455
O1 Cr2 O18 46.6(4) . 3_455
O16 Cr2 O18 77.3(2) 3_445 3_455
O3 Cr2 O18 126.8(2) . 3_455
O7 Cr2 O18 124.5(2) 3_445 3_455
O19 Cr3 O16 109.6(7) . .
O19 Cr3 O13 109.1(6) . .
O16 Cr3 O13 109.5(6) . .
O19 Cr3 O11 106.5(7) . .
O16 Cr3 O11 112.7(5) . .
O13 Cr3 O11 109.4(5) . .
O19 Cr3 O15 79.8(5) . 3
O16 Cr3 O15 66.8(4) . 3
O13 Cr3 O15 171.1(4) . 3
O11 Cr3 O15 66.4(4) . 3
O19 Cr3 O18 75.3(6) . .
O16 Cr3 O18 53.2(4) . .
O13 Cr3 O18 84.3(4) . .
O11 Cr3 O18 164.0(4) . .
O15 Cr3 O18 98.8(3) 3 .
O19 Cr3 O20 153.6(6) . 1_565
O16 Cr3 O20 75.7(5) . 1_565
O13 Cr3 O20 92.4(5) . 1_565
O11 Cr3 O20 50.1(4) . 1_565
O15 Cr3 O20 78.9(3) 3 1_565
O18 Cr3 O20 123.4(3) . 1_565
O19 Cr3 O17 86.2(6) . .
O16 Cr3 O17 86.2(4) . .
O13 Cr3 O17 41.5(4) . .
O11 Cr3 O17 150.8(4) . .
O15 Cr3 O17 142.7(3) 3 .
O18 Cr3 O17 44.0(2) . .
O20 Cr3 O17 120.2(4) 1_565 .
O20 Cr4 O17 111.1(8) . .
O20 Cr4 O18 110.6(8) . .
O17 Cr4 O18 109.7(6) . .
O20 Cr4 O11 108.2(7) . 1_545
O17 Cr4 O11 108.6(6) . 1_545
O18 Cr4 O11 108.6(6) . 1_545
O20 Cr4 O14 71.9(6) . 3_445
O17 Cr4 O14 60.6(5) . 3_445
O18 Cr4 O14 169.6(4) . 3_445
O11 Cr4 O14 79.5(4) 1_545 3_445
Cr2 O1 U1 146.2(6) . 3_455
Cr2 O1 O15 33.7(3) . .
U1 O1 O15 116.9(5) 3_455 .
Cr2 O1 O4 35.4(3) . .
U1 O1 O4 168.2(5) 3_455 .
O15 O1 O4 58.9(3) . .
Cr2 O1 O6 34.7(3) . .
U1 O1 O6 129.0(4) 3_455 .
O15 O1 O6 58.0(3) . .
O4 O1 O6 59.9(3) . .
Cr2 O1 O8 133.5(5) . 3_455
U1 O1 O8 53.6(3) 3_455 3_455
O15 O1 O8 144.2(5) . 3_455
O4 O1 O8 136.9(5) . 3_455
O6 O1 O8 99.0(4) . 3_455
Cr2 O1 O18 107.4(5) . 3_455
U1 O1 O18 54.8(3) 3_455 3_455
O15 O1 O18 74.5(4) . 3_455
O4 O1 O18 114.1(4) . 3_455
O6 O1 O18 127.5(5) . 3_455
O8 O1 O18 108.4(4) 3_455 3_455
Cr2 O1 O9 166.9(5) . 3_455
U1 O1 O9 37.6(3) 3_455 3_455
O15 O1 O9 138.1(5) . 3_455
O4 O1 O9 136.9(5) . 3_455
O6 O1 O9 158.4(4) . 3_455
O8 O1 O9 59.5(3) 3_455 3_455
O18 O1 O9 63.8(4) 3_455 3_455
Cr2 O1 O7 110.1(5) . 3_455
U1 O1 O7 37.6(2) 3_455 3_455
O15 O1 O7 88.4(4) . 3_455
O4 O1 O7 145.1(5) . 3_455
O6 O1 O7 93.8(4) . 3_455
O8 O1 O7 64.4(3) 3_455 3_455
O18 O1 O7 61.9(4) 3_455 3_455
O9 O1 O7 75.2(4) 3_455 3_455
Cr2 O1 N1 101.6(5) . .
U1 O1 N1 112.2(5) 3_455 .
O15 O1 N1 126.2(5) . .
O4 O1 N1 68.5(5) . .
O6 O1 N1 104.9(5) . .
O8 O1 N1 83.8(5) 3_455 .
O18 O1 N1 121.5(6) 3_455 .
O9 O1 N1 77.0(5) 3_455 .
O7 O1 N1 145.4(5) 3_455 .
Cr2 O1 C1 103.8(6) . 2
U1 O1 C1 106.9(6) 3_455 2
O15 O1 C1 115.6(6) . 2
O4 O1 C1 68.4(5) . 2
O6 O1 C1 120.9(6) . 2
O8 O1 C1 99.6(6) 3_455 2
O18 O1 C1 97.9(6) 3_455 2
O9 O1 C1 69.4(5) 3_455 2
O7 O1 C1 144.4(6) 3_455 2
N1 O1 C1 25.0(5) . 2
Cr2 O1 O5 85.4(4) . 3_455
U1 O1 O5 89.6(3) 3_455 3_455
O15 O1 O5 102.9(4) . 3_455
O4 O1 O5 102.1(4) . 3_455
O6 O1 O5 50.8(3) . 3_455
O8 O1 O5 48.3(3) 3_455 3_455
O18 O1 O5 133.5(4) 3_455 3_455
O9 O1 O5 107.7(3) 3_455 3_455
O7 O1 O5 71.7(3) 3_455 3_455
N1 O1 O5 97.9(5) . 3_455
C1 O1 O5 122.8(6) 2 3_455
Cr1 O2 U2 141.2(6) . 3
Cr1 O2 O14 34.0(3) . .
U2 O2 O14 111.5(5) 3 .
Cr1 O2 O5 35.7(3) . .
U2 O2 O5 166.0(5) 3 .
O14 O2 O5 59.4(4) . .
Cr1 O2 O8 34.2(3) . .
U2 O2 O8 126.8(4) 3 .
O14 O2 O8 58.0(4) . .
O5 O2 O8 59.4(4) . .
Cr1 O2 O17 100.5(5) . 3
U2 O2 O17 56.0(3) 3 3
O14 O2 O17 67.1(4) . 3
O5 O2 O17 110.1(4) . 3
O8 O2 O17 120.5(5) . 3
Cr1 O2 O6 135.5(5) . 3
U2 O2 O6 52.7(3) 3 3
O14 O2 O6 142.3(5) . 3
O5 O2 O6 141.2(5) . 3
O8 O2 O6 101.4(4) . 3
O17 O2 O6 108.7(5) 3 3
Cr1 O2 O10 163.4(5) . 3
U2 O2 O10 37.9(2) 3 3
O14 O2 O10 132.1(5) . 3
O5 O2 O10 138.8(5) . 3
O8 O2 O10 160.5(4) . 3
O17 O2 O10 65.0(4) 3 3
O6 O2 O10 60.3(3) 3 3
Cr1 O2 O3 106.8(5) . 3
U2 O2 O3 36.8(2) 3 3
O14 O2 O3 85.5(4) . 3
O5 O2 O3 142.1(5) . 3
O8 O2 O3 91.2(4) . 3
O17 O2 O3 62.3(4) 3 3
O6 O2 O3 62.0(3) 3 3
O10 O2 O3 74.7(4) 3 3
Cr1 O2 N2 97.1(6) . .
U2 O2 N2 121.1(5) 3 .
O14 O2 N2 118.7(6) . .
O5 O2 N2 62.4(5) . .
O8 O2 N2 105.5(6) . .
O17 O2 N2 120.2(6) 3 .
O6 O2 N2 96.2(5) 3 .
O10 O2 N2 84.3(5) 3 .
O3 O2 N2 155.2(6) 3 .
Cr1 O2 C2 101.0(6) . 7_565
U2 O2 C2 110.4(6) 3 7_565
O14 O2 C2 108.4(6) . 7_565
O5 O2 C2 66.3(6) . 7_565
O8 O2 C2 122.4(6) . 7_565
O17 O2 C2 94.1(6) 3 7_565
O6 O2 C2 109.3(6) 3 7_565
O10 O2 C2 73.2(6) 3 7_565
O3 O2 C2 146.2(6) 3 7_565
N2 O2 C2 26.2(6) . 7_565
Cr1 O2 O4 86.1(4) . 3
U2 O2 O4 87.0(3) 3 3
O14 O2 O4 101.6(4) . 3
O5 O2 O4 104.8(4) . 3
O8 O2 O4 52.0(3) . 3
O17 O2 O4 127.9(5) 3 3
O6 O2 O4 49.5(3) 3 3
O10 O2 O4 109.1(4) 3 3
O3 O2 O4 66.3(3) 3 3
N2 O2 O4 109.8(5) . 3
C2 O2 O4 135.6(6) 7_565 3
U2 O3 O5 54.1(3) . 3_455
U2 O3 O2 51.3(3) . 3_445
O5 O3 O2 100.2(4) 3_455 3_445
U2 O3 O17 54.5(4) . .
O5 O3 O17 99.1(4) 3_455 .
O2 O3 O17 55.6(4) 3_445 .
U2 O3 O6 51.2(3) . .
O5 O3 O6 57.3(3) 3_455 .
O2 O3 O6 57.0(3) 3_445 .
O17 O3 O6 99.7(4) . .
U2 O3 O13 52.6(3) . .
O5 O3 O13 56.1(3) 3_455 .
O2 O3 O13 94.9(4) 3_445 .
O17 O3 O13 53.0(3) . .
O6 O3 O13 97.6(4) . .
U2 O3 W2 141.0(6) . 4_545
O5 O3 W2 151.9(5) 3_455 4_545
O2 O3 W2 89.7(5) 3_445 4_545
O17 O3 W2 108.2(5) . 4_545
O6 O3 W2 109.9(5) . 4_545
O13 O3 W2 149.7(5) . 4_545
U2 O3 C3 118.7(6) . 3_455
O5 O3 C3 96.3(6) 3_455 3_455
O2 O3 C3 141.2(6) 3_445 3_455
O17 O3 C3 87.3(6) . 3_455
O6 O3 C3 153.3(6) . 3_455
O13 O3 C3 66.2(5) . 3_455
W2 O3 C3 91.9(6) 4_545 3_455
U2 O3 O10 0.1(3) . .
O5 O3 O10 54.0(3) 3_455 .
O2 O3 O10 51.3(3) 3_445 .
O17 O3 O10 54.6(4) . .
O6 O3 O10 51.2(3) . .
O13 O3 O10 52.6(3) . .
W2 O3 O10 141.0(5) 4_545 .
C3 O3 O10 118.6(6) 3_455 .
U2 O3 W2 122.3(5) . 3_445
O5 O3 W2 152.6(5) 3_455 3_445
O2 O3 W2 92.3(4) 3_445 3_445
O17 O3 W2 68.2(5) . 3_445
O6 O3 W2 146.3(5) . 3_445
O13 O3 W2 98.9(4) . 3_445
W2 O3 W2 51.0(6) 4_545 3_445
C3 O3 W2 60.1(6) 3_455 3_445
O10 O3 W2 122.4(5) . 3_445
U2 O3 O4 94.4(4) . .
O5 O3 O4 98.6(3) 3_455 .
O2 O3 O4 64.5(3) 3_445 .
O17 O3 O4 119.5(4) . .
O6 O3 O4 48.3(3) . .
O13 O3 O4 145.5(4) . .
W2 O3 O4 62.0(4) 4_545 .
C3 O3 O4 146.4(6) 3_455 .
O10 O3 O4 94.4(3) . .
W2 O3 O4 108.8(4) 3_445 .
U2 O3 Cr2 79.0(3) . .
O5 O3 Cr2 71.9(3) 3_455 .
O2 O3 Cr2 70.6(3) 3_445 .
O17 O3 Cr2 123.2(4) . .
O6 O3 Cr2 27.77(18) . .
O13 O3 Cr2 122.7(4) . .
W2 O3 Cr2 87.1(4) 4_545 .
C3 O3 Cr2 148.1(6) 3_455 .
O10 O3 Cr2 78.9(3) . .
W2 O3 Cr2 135.5(4) 3_445 .
O4 O3 Cr2 26.72(16) . .
Cr2 O4 U1 135.7(5) . 3_445
Cr2 O4 O15 34.1(3) . .
U1 O4 O15 104.7(4) 3_445 .
Cr2 O4 O1 36.7(3) . .
U1 O4 O1 159.0(5) 3_445 .
O15 O4 O1 60.1(4) . .
Cr2 O4 O6 35.0(3) . .
U1 O4 O6 125.9(4) 3_445 .
O15 O4 O6 58.8(3) . .
O1 O4 O6 61.1(3) . .
Cr2 O4 O16 101.5(5) . 3_445
U1 O4 O16 56.5(3) 3_445 3_445
O15 O4 O16 70.2(4) . 3_445
O1 O4 O16 103.0(4) . 3_445
O6 O4 O16 127.8(5) . 3_445
Cr2 O4 O8 136.3(5) . 3_445
U1 O4 O8 52.5(3) 3_445 3_445
O15 O4 O8 136.5(5) . 3_445
O1 O4 O8 148.4(4) . 3_445
O6 O4 O8 101.7(4) . 3_445
O16 O4 O8 108.2(4) 3_445 3_445
Cr2 O4 O7 100.7(4) . 3_445
U1 O4 O7 37.5(2) 3_445 3_445
O15 O4 O7 76.7(4) . 3_445
O1 O4 O7 135.8(5) . 3_445
O6 O4 O7 89.9(4) . 3_445
O16 O4 O7 67.6(4) 3_445 3_445
O8 O4 O7 63.9(3) 3_445 3_445
Cr2 O4 O9 161.3(5) . 3_445
U1 O4 O9 35.8(2) 3_445 3_445
O15 O4 O9 128.3(4) . 3_445
O1 O4 O9 141.3(5) . 3_445
O6 O4 O9 157.4(4) . 3_445
O16 O4 O9 59.8(3) 3_445 3_445
O8 O4 O9 57.6(3) 3_445 3_445
O7 O4 O9 73.3(3) 3_445 3_445
Cr2 O4 N1 93.5(5) . .
U1 O4 N1 129.8(5) 3_445 .
O15 O4 N1 118.1(5) . .
O1 O4 N1 59.0(4) . .
O6 O4 N1 99.3(4) . .
O16 O4 N1 114.1(5) 3_445 .
O8 O4 N1 102.5(5) 3_445 .
O7 O4 N1 165.1(5) 3_445 .
O9 O4 N1 94.5(4) 3_445 .
Cr2 O4 O2 86.9(4) . 3_445
U1 O4 O2 89.9(3) 3_445 3_445
O15 O4 O2 102.0(4) . 3_445
O1 O4 O2 106.7(4) . 3_445
O6 O4 O2 52.0(3) . 3_445
O16 O4 O2 139.5(4) 3_445 3_445
O8 O4 O2 49.8(3) 3_445 3_445
O7 O4 O2 71.8(3) 3_445 3_445
O9 O4 O2 107.2(3) 3_445 3_445
N1 O4 O2 104.7(4) . 3_445
Cr2 O4 C1 102.5(6) . 2
U1 O4 C1 114.0(5) 3_445 2
O15 O4 C1 114.5(6) . 2
O1 O4 C1 65.9(5) . 2
O6 O4 C1 119.6(5) . 2
O16 O4 C1 89.6(6) 3_445 2
O8 O4 C1 109.0(6) 3_445 2
O7 O4 C1 150.3(6) 3_445 2
O9 O4 C1 78.9(5) 3_445 2
N1 O4 C1 24.7(5) . 2
O2 O4 C1 127.6(5) 3_445 2
Cr1 O5 U2 137.5(6) . 3_545
Cr1 O5 O14 33.9(3) . .
U2 O5 O14 107.9(4) 3_545 .
Cr1 O5 O8 35.2(3) . .
U2 O5 O8 124.0(5) 3_545 .
O14 O5 O8 58.7(4) . .
Cr1 O5 O2 36.4(3) . .
U2 O5 O2 163.5(5) 3_545 .
O14 O5 O2 59.8(4) . .
O8 O5 O2 61.1(3) . .
Cr1 O5 O13 101.1(5) . 3_545
U2 O5 O13 55.3(3) 3_545 3_545
O14 O5 O13 68.1(4) . 3_545
O8 O5 O13 123.0(5) . 3_545
O2 O5 O13 108.2(4) . 3_545
Cr1 O5 O6 135.3(5) . 3_545
U2 O5 O6 52.8(2) 3_545 3_545
O14 O5 O6 139.8(5) . 3_545
O8 O5 O6 100.2(4) . 3_545
O2 O5 O6 143.7(5) . 3_545
O13 O5 O6 107.9(4) 3_545 3_545
Cr1 O5 O3 102.1(5) . 3_545
U2 O5 O3 38.0(2) 3_545 3_545
O14 O5 O3 80.8(4) . 3_545
O8 O5 O3 87.4(4) . 3_545
O2 O5 O3 138.0(5) . 3_545
O13 O5 O3 64.6(3) 3_545 3_545
O6 O5 O3 63.2(3) 3_545 3_545
Cr1 O5 O10 162.2(5) . 3_545
U2 O5 O10 36.3(2) 3_545 3_545
O14 O5 O10 129.3(5) . 3_545
O8 O5 O10 156.9(5) . 3_545
O2 O5 O10 141.7(5) . 3_545
O13 O5 O10 61.4(3) 3_545 3_545
O6 O5 O10 59.2(3) 3_545 3_545
O3 O5 O10 74.2(3) 3_545 3_545
Cr1 O5 N2 100.4(6) . .
U2 O5 N2 121.3(5) 3_545 .
O14 O5 N2 121.5(6) . .
O8 O5 N2 108.6(5) . .
O2 O5 N2 64.9(5) . .
O13 O5 N2 115.7(6) 3_545 .
O6 O5 N2 96.8(5) 3_545 .
O3 O5 N2 157.0(6) 3_545 .
O10 O5 N2 85.8(5) 3_545 .
Cr1 O5 C2 102.1(6) . 7_565
U2 O5 C2 111.5(6) 3_545 7_565
O14 O5 C2 109.0(6) . 7_565
O8 O5 C2 124.4(6) . 7_565
O2 O5 C2 66.7(6) . 7_565
O13 O5 C2 89.9(6) 3_545 7_565
O6 O5 C2 111.1(6) 3_545 7_565
O3 O5 C2 147.7(6) 3_545 7_565
O10 O5 C2 76.2(6) 3_545 7_565
N2 O5 C2 26.3(6) . 7_565
Cr1 O5 O1 85.8(4) . 3_545
U2 O5 O1 88.7(3) 3_545 3_545
O14 O5 O1 102.3(4) . 3_545
O8 O5 O1 50.6(3) . 3_545
O2 O5 O1 104.2(4) . 3_545
O13 O5 O1 133.2(4) 3_545 3_545
O6 O5 O1 49.6(3) 3_545 3_545
O3 O5 O1 68.7(3) 3_545 3_545
O10 O5 O1 108.3(3) 3_545 3_545
N2 O5 O1 108.1(5) . 3_545
C2 O5 O1 134.3(6) 7_565 3_545
Cr2 O6 U2 132.4(5) . .
Cr2 O6 O15 34.6(3) . .
U2 O6 O15 166.6(5) . .
Cr2 O6 O4 34.4(3) . .
U2 O6 O4 108.2(4) . .
O15 O6 O4 59.1(4) . .
Cr2 O6 O1 35.3(3) . .
U2 O6 O1 111.7(4) . .
O15 O6 O1 59.5(3) . .
O4 O6 O1 59.0(3) . .
Cr2 O6 O5 114.9(5) . 3_455
U2 O6 O5 53.0(3) . 3_455
O15 O6 O5 128.9(4) . 3_455
O4 O6 O5 124.8(4) . 3_455
O1 O6 O5 79.6(3) . 3_455
Cr2 O6 O2 112.8(5) . 3_445
U2 O6 O2 52.0(3) . 3_445
O15 O6 O2 123.6(5) . 3_445
O4 O6 O2 78.4(4) . 3_445
O1 O6 O2 127.6(4) . 3_445
O5 O6 O2 104.9(4) 3_455 3_445
Cr2 O6 O10 169.9(5) . .
U2 O6 O10 37.9(2) . .
O15 O6 O10 154.8(5) . .
O4 O6 O10 137.4(4) . .
O1 O6 O10 141.6(4) . .
O5 O6 O10 63.1(3) 3_455 .
O2 O6 O10 60.3(3) 3_445 .
Cr2 O6 W1 112.0(5) . .
U2 O6 W1 110.5(5) . .
O15 O6 W1 82.4(5) . .
O4 O6 W1 141.3(5) . .
O1 O6 W1 106.1(5) . .
O5 O6 W1 81.1(5) 3_455 .
O2 O6 W1 126.3(5) 3_445 .
O10 O6 W1 77.8(5) . .
Cr2 O6 O3 96.1(4) . .
U2 O6 O3 36.4(2) . .
O15 O6 O3 130.6(4) . .
O4 O6 O3 77.2(3) . .
O1 O6 O3 79.6(4) . .
O5 O6 O3 59.5(3) 3_455 .
O2 O6 O3 61.0(3) 3_445 .
O10 O6 O3 74.3(3) . .
W1 O6 O3 138.9(5) . .
Cr2 O6 C4 118.7(7) . 7_465
U2 O6 C4 94.9(6) . 7_465
O15 O6 C4 92.8(6) . 7_465
O4 O6 C4 105.6(6) . 7_465
O1 O6 C4 152.1(6) . 7_465
O5 O6 C4 125.4(6) 3_455 7_465
O2 O6 C4 63.0(6) 3_445 7_465
O10 O6 C4 65.9(6) . 7_465
W1 O6 C4 70.4(7) . 7_465
O3 O6 C4 122.0(6) . 7_465
Cr2 O6 O7 64.4(3) . 3_445
U2 O6 O7 116.8(3) . 3_445
O15 O6 O7 58.7(3) . 3_445
O4 O6 O7 46.7(3) . 3_445
O1 O6 O7 99.2(3) . 3_445
O5 O6 O7 166.9(4) 3_455 3_445
O2 O6 O7 65.3(3) 3_445 3_445
O10 O6 O7 115.1(4) . 3_445
W1 O6 O7 111.6(5) . 3_445
O3 O6 O7 107.4(3) . 3_445
C4 O6 O7 59.5(6) 7_465 3_445
U1 O7 O1 52.4(3) . 3_545
U1 O7 O4 54.6(3) . 3
O1 O7 O4 101.3(4) 3_545 3
U1 O7 O18 54.8(4) . .
O1 O7 O18 57.9(3) 3_545 .
O4 O7 O18 99.3(4) 3 .
U1 O7 O8 50.3(3) . .
O1 O7 O8 56.2(3) 3_545 .
O4 O7 O8 57.0(3) 3 .
O18 O7 O8 99.5(4) . .
U1 O7 O16 50.7(4) . .
O1 O7 O16 95.7(4) 3_545 .
O4 O7 O16 54.0(3) 3 .
O18 O7 O16 53.4(3) . .
O8 O7 O16 94.1(4) . .
U1 O7 W1 140.2(6) . 5_575
O1 O7 W1 154.0(5) 3_545 5_575
O4 O7 W1 102.5(5) 3 5_575
O18 O7 W1 107.4(5) . 5_575
O8 O7 W1 148.9(5) . 5_575
O16 O7 W1 89.6(5) . 5_575
U1 O7 O15 93.7(4) . 3
O1 O7 O15 146.1(4) 3_545 3
O4 O7 O15 48.5(3) 3 3
O18 O7 O15 106.4(4) . 3
O8 O7 O15 103.5(4) . 3
O16 O7 O15 56.0(3) . 3
W1 O7 O15 54.3(4) 5_575 3
U1 O7 O9 0.2(2) . .
O1 O7 O9 52.2(3) 3_545 .
O4 O7 O9 54.8(3) 3 .
O18 O7 O9 54.7(3) . .
O8 O7 O9 50.3(3) . .
O16 O7 O9 50.8(3) . .
W1 O7 O9 140.3(5) 5_575 .
O15 O7 O9 93.9(3) 3 .
U1 O7 C4 123.6(7) . 3_545
O1 O7 C4 92.7(6) 3_545 3_545
O4 O7 C4 153.8(7) 3 3_545
O18 O7 C4 69.5(6) . 3_545
O8 O7 C4 146.0(7) . 3_545
O16 O7 C4 103.0(6) . 3_545
W1 O7 C4 61.3(7) 5_575 3_545
O15 O7 C4 110.4(6) 3 3_545
O9 O7 C4 123.5(6) . 3_545
U1 O7 Cr2 80.4(3) . 3
O1 O7 Cr2 127.9(3) 3_545 3
O4 O7 Cr2 26.87(19) 3 3
O18 O7 Cr2 114.8(4) . 3
O8 O7 Cr2 77.9(3) . 3
O16 O7 Cr2 61.8(3) . 3
W1 O7 Cr2 76.9(4) 5_575 3
O15 O7 Cr2 25.91(17) 3 3
O9 O7 Cr2 80.6(3) . 3
C4 O7 Cr2 136.1(6) 3_545 3
U1 O7 O19 90.7(4) . .
O1 O7 O19 116.8(4) 3_545 .
O4 O7 O19 88.7(4) 3 .
O18 O7 O19 58.9(4) . .
O8 O7 O19 137.6(4) . .
O16 O7 O19 43.5(3) . .
W1 O7 O19 53.5(4) 5_575 .
O15 O7 O19 57.4(3) 3 .
O9 O7 O19 90.8(4) . .
C4 O7 O19 65.1(6) 3_545 .
Cr2 O7 O19 79.9(3) 3 .
Cr1 O8 U1 136.8(5) . .
Cr1 O8 O14 34.8(3) . .
U1 O8 O14 171.5(5) . .
Cr1 O8 O5 35.3(3) . .
U1 O8 O5 114.0(4) . .
O14 O8 O5 59.9(4) . .
Cr1 O8 O2 35.0(3) . .
U1 O8 O2 112.7(4) . .
O14 O8 O2 59.6(4) . .
O5 O8 O2 59.4(3) . .
Cr1 O8 O1 116.4(5) . 3_545
U1 O8 O1 52.2(3) . 3_545
O14 O8 O1 128.6(5) . 3_545
O5 O8 O1 81.1(4) . 3_545
O2 O8 O1 127.9(5) . 3_545
Cr1 O8 O9 175.3(6) . .
U1 O8 O9 38.5(3) . .
O14 O8 O9 149.9(5) . .
O5 O8 O9 142.5(5) . .
O2 O8 O9 142.0(5) . .
O1 O8 O9 61.8(4) 3_545 .
Cr1 O8 O4 113.2(5) . 3
U1 O8 O4 53.4(2) . 3
O14 O8 O4 124.3(5) . 3
O5 O8 O4 127.2(5) . 3
O2 O8 O4 78.3(4) . 3
O1 O8 O4 105.4(4) 3_545 3
O9 O8 O4 64.3(3) . 3
Cr1 O8 O7 101.3(5) . .
U1 O8 O7 35.5(2) . .
O14 O8 O7 136.1(5) . .
O5 O8 O7 83.5(4) . .
O2 O8 O7 82.0(4) . .
O1 O8 O7 59.4(3) 3_545 .
O9 O8 O7 74.0(4) . .
O4 O8 O7 59.1(3) 3 .
Cr1 O8 W2 106.4(6) . 2_655
U1 O8 W2 107.0(5) . 2_655
O14 O8 W2 78.6(5) . 2_655
O5 O8 W2 138.4(5) . 2_655
O2 O8 W2 98.9(5) . 2_655
O1 O8 W2 132.5(5) 3_545 2_655
O9 O8 W2 77.0(5) . 2_655
O4 O8 W2 73.6(5) 3 2_655
O7 O8 W2 131.6(5) . 2_655
Cr1 O8 C3 116.3(6) . 2_655
U1 O8 C3 100.5(6) . 2_655
O14 O8 C3 87.3(6) . 2_655
O5 O8 C3 107.8(6) . 2_655
O2 O8 C3 146.8(6) . 2_655
O1 O8 C3 73.4(6) 3_545 2_655
O9 O8 C3 67.8(6) . 2_655
O4 O8 C3 124.5(6) 3 2_655
O7 O8 C3 129.2(6) . 2_655
W2 O8 C3 69.8(7) 2_655 2_655
Cr1 O8 O3 69.0(3) . 3_545
U1 O8 O3 117.2(4) . 3_545
O14 O8 O3 64.1(3) . 3_545
O5 O8 O3 48.3(3) . 3_545
O2 O8 O3 102.9(3) . 3_545
O1 O8 O3 65.1(3) 3_545 3_545
O9 O8 O3 112.7(4) . 3_545
O4 O8 O3 169.0(4) 3 3_545
O7 O8 O3 110.1(4) . 3_545
W2 O8 O3 116.6(5) 2_655 3_545
C3 O8 O3 59.7(5) 2_655 3_545
U1 O9 O8 55.8(3) . .
U1 O9 O16 57.7(4) . .
O8 O9 O16 105.1(4) . .
U1 O9 O1 52.8(3) . 3_545
O8 O9 O1 58.7(3) . 3_545
O16 O9 O1 102.1(4) . 3_545
U1 O9 O4 51.8(3) . 3
O8 O9 O4 58.1(3) . 3
O16 O9 O4 55.7(3) . 3
O1 O9 O4 99.0(4) 3_545 3
U1 O9 O18 52.8(4) . .
O8 O9 O18 102.7(4) . .
O16 O9 O18 55.3(4) . .
O1 O9 O18 57.2(3) 3_545 .
O4 O9 O18 95.3(4) 3 .
U1 O9 C1 135.9(7) . .
O8 O9 C1 166.4(7) . .
O16 O9 C1 82.1(6) . .
O1 O9 C1 131.8(7) 3_545 .
O4 O9 C1 120.9(6) 3 .
O18 O9 C1 90.8(6) . .
U1 O9 C3 111.4(6) . 2_655
O8 O9 C3 63.6(6) . 2_655
O16 O9 C3 168.4(6) . 2_655
O1 O9 C3 70.6(6) 3_545 2_655
O4 O9 C3 115.5(6) 3 2_655
O18 O9 C3 122.8(6) . 2_655
C1 O9 C3 109.4(7) . 2_655
U1 O9 O7 0.2(2) . .
O8 O9 O7 55.8(3) . .
O16 O9 O7 57.8(4) . .
O1 O9 O7 52.6(3) 3_545 .
O4 O9 O7 51.9(3) 3 .
O18 O9 O7 52.8(3) . .
C1 O9 O7 136.0(6) . .
C3 O9 O7 111.3(6) 2_655 .
U1 O9 C1 115.4(6) . 4_545
O8 O9 C1 95.0(5) . 4_545
O16 O9 C1 143.3(6) . 4_545
O1 O9 C1 62.8(5) 3_545 4_545
O4 O9 C1 153.1(6) 3 4_545
O18 O9 C1 90.8(5) . 4_545
C1 O9 C1 85.2(6) . 4_545
C3 O9 C1 41.9(7) 2_655 4_545
O7 O9 C1 115.2(5) . 4_545
U1 O9 O20 155.3(5) . 4
O8 O9 O20 105.8(4) . 4
O16 O9 O20 121.9(5) . 4
O1 O9 O20 136.0(5) 3_545 4
O4 O9 O20 105.7(4) 3 4
O18 O9 O20 150.6(5) . 4
C1 O9 O20 60.9(6) . 4
C3 O9 O20 65.9(6) 2_655 4
O7 O9 O20 155.4(4) . 4
C1 O9 O20 79.8(5) 4_545 4
U1 O9 W2 101.8(5) . 2_655
O8 O9 W2 55.2(4) . 2_655
O16 O9 W2 114.1(5) . 2_655
O1 O9 W2 110.1(4) 3_545 2_655
O4 O9 W2 63.4(4) 3 2_655
O18 O9 W2 154.7(5) . 2_655
C1 O9 W2 111.4(7) . 2_655
C3 O9 W2 62.2(6) 2_655 2_655
O7 O9 W2 101.9(4) . 2_655
C1 O9 W2 102.6(6) 4_545 2_655
O20 O9 W2 54.4(4) 4 2_655
U2 O10 O2 53.9(3) . 3_445
U2 O10 O6 54.5(3) . .
O2 O10 O6 59.5(3) 3_445 .
U2 O10 O13 54.9(3) . .
O2 O10 O13 99.1(4) 3_445 .
O6 O10 O13 102.6(4) . .
U2 O10 O5 51.9(3) . 3_455
O2 O10 O5 100.6(4) 3_445 3_455
O6 O10 O5 57.8(3) . 3_455
O13 O10 O5 56.2(3) . 3_455
U2 O10 O17 53.1(4) . .
O2 O10 O17 56.0(3) 3_445 .
O6 O10 O17 101.4(4) . .
O13 O10 O17 53.3(4) . .
O5 O10 O17 96.0(4) 3_455 .
U2 O10 O19 104.1(5) . .
O2 O10 O19 132.1(5) 3_445 .
O6 O10 O19 147.3(4) . .
O13 O10 O19 49.6(3) . .
O5 O10 O19 89.7(4) 3_455 .
O17 O10 O19 76.6(4) . .
U2 O10 C2 149.6(7) . .
O2 O10 C2 119.9(6) 3_445 .
O6 O10 C2 153.7(6) . .
O13 O10 C2 103.4(6) . .
O5 O10 C2 138.0(6) 3_455 .
O17 O10 C2 97.5(6) . .
O19 O10 C2 55.6(6) . .
U2 O10 O3 0.1(3) . .
O2 O10 O3 53.9(3) 3_445 .
O6 O10 O3 54.5(3) . .
O13 O10 O3 54.9(3) . .
O5 O10 O3 51.8(3) 3_455 .
O17 O10 O3 53.1(3) . .
O19 O10 O3 104.1(4) . .
C2 O10 O3 149.6(6) . .
U2 O10 W1 100.6(5) . .
O2 O10 W1 103.4(4) 3_445 .
O6 O10 W1 51.1(4) . .
O13 O10 W1 122.3(5) . .
O5 O10 W1 67.7(4) 3_455 .
O17 O10 W1 152.3(5) . .
O19 O10 W1 123.5(5) . .
C2 O10 W1 109.6(6) . .
O3 O10 W1 100.5(4) . .
U2 O10 C4 110.3(6) . 7_465
O2 O10 C4 64.1(6) 3_445 7_465
O6 O10 C4 69.1(6) . 7_465
O13 O10 C4 163.2(7) . 7_465
O5 O10 C4 123.5(6) 3_455 7_465
O17 O10 C4 112.7(7) . 7_465
O19 O10 C4 142.4(6) . 7_465
C2 O10 C4 86.8(7) . 7_465
O3 O10 C4 110.3(6) . 7_465
W1 O10 C4 64.7(6) . 7_465
U2 O10 C2 113.0(6) . 5_565
O2 O10 C2 60.0(5) 3_445 5_565
O6 O10 C2 99.8(5) . 5_565
O13 O10 C2 133.9(6) . 5_565
O5 O10 C2 157.1(6) 3_455 5_565
O17 O10 C2 83.1(6) . 5_565
O19 O10 C2 112.2(6) . 5_565
C2 O10 C2 64.4(8) . 5_565
O3 O10 C2 113.1(5) . 5_565
W1 O10 C2 103.1(6) . 5_565
C4 O10 C2 39.5(7) 7_465 5_565
Cr3 O11 Cr4 134.2(7) . 1_565
Cr3 O11 O19 34.7(4) . .
Cr4 O11 O19 165.3(7) 1_565 .
Cr3 O11 O20 100.8(6) . 1_565
Cr4 O11 O20 33.4(4) 1_565 1_565
O19 O11 O20 134.1(6) . 1_565
Cr3 O11 O13 34.2(3) . .
Cr4 O11 O13 119.2(6) 1_565 .
O19 O11 O13 57.9(4) . .
O20 O11 O13 91.4(5) 1_565 .
Cr3 O11 O17 142.4(6) . 1_565
Cr4 O11 O17 33.6(3) 1_565 1_565
O19 O11 O17 159.3(5) . 1_565
O20 O11 O17 57.4(5) 1_565 1_565
O13 O11 O17 110.5(5) . 1_565
Cr3 O11 O18 140.2(6) . 1_565
Cr4 O11 O18 34.0(3) 1_565 1_565
O19 O11 O18 141.7(6) . 1_565
O20 O11 O18 57.4(5) 1_565 1_565
O13 O11 O18 148.7(6) . 1_565
O17 O11 O18 57.4(4) 1_565 1_565
Cr3 O11 O16 32.3(3) . .
Cr4 O11 O16 108.5(5) 1_565 .
O19 O11 O16 57.2(5) . .
O20 O11 O16 77.9(5) 1_565 .
O13 O11 O16 57.4(3) . .
O17 O11 O16 134.3(6) 1_565 .
O18 O11 O16 108.0(5) 1_565 .
Cr3 O11 O15 83.0(4) . 3
Cr4 O11 O15 98.0(4) 1_565 3
O19 O11 O15 73.3(4) . 3
O20 O11 O15 96.5(5) 1_565 3
O13 O11 O15 116.8(4) . 3
O17 O11 O15 126.2(4) 1_565 3
O18 O11 O15 68.8(4) 1_565 3
O16 O11 O15 63.4(4) . 3
Cr3 O11 O14 88.5(4) . 3_455
Cr4 O11 O14 71.2(4) 1_565 3_455
O19 O11 O14 111.6(4) . 3_455
O20 O11 O14 61.7(4) 1_565 3_455
O13 O11 O14 55.8(3) . 3_455
O17 O11 O14 54.8(4) 1_565 3_455
O18 O11 O14 105.0(4) 1_565 3_455
O16 O11 O14 97.5(4) . 3_455
O15 O11 O14 154.7(4) 3 3_455
Cr3 O11 C2 97.1(6) . 5_575
Cr4 O11 C2 121.1(6) 1_565 5_575
O19 O11 C2 73.6(6) . 5_575
O20 O11 C2 142.5(7) 1_565 5_575
O13 O11 C2 85.2(6) . 5_575
O17 O11 C2 89.0(6) 1_565 5_575
O18 O11 C2 120.6(6) 1_565 5_575
O16 O11 C2 128.5(6) . 5_575
O15 O11 C2 118.3(6) 3 5_575
O14 O11 C2 86.3(5) 3_455 5_575
Cr3 O11 O2 113.8(4) . 3_455
Cr4 O11 O2 77.3(4) 1_565 3_455
O19 O11 O2 114.8(4) . 3_455
O20 O11 O2 89.6(4) 1_565 3_455
O13 O11 O2 81.1(3) . 3_455
O17 O11 O2 44.5(3) 1_565 3_455
O18 O11 O2 99.9(4) 1_565 3_455
O16 O11 O2 135.8(4) . 3_455
O15 O11 O2 160.8(4) 3 3_455
O14 O11 O2 41.3(2) 3_455 3_455
C2 O11 O2 53.0(5) 5_575 3_455
Cr3 O13 U2 142.4(6) . .
Cr3 O13 O19 34.7(4) . .
U2 O13 O19 107.8(5) . .
Cr3 O13 O16 35.0(3) . .
U2 O13 O16 148.7(5) . .
O19 O13 O16 59.2(5) . .
Cr3 O13 O17 114.5(5) . .
U2 O13 O17 56.5(3) . .
O19 O13 O17 94.9(6) . .
O16 O13 O17 94.4(4) . .
Cr3 O13 O11 36.4(3) . .
U2 O13 O11 139.6(5) . .
O19 O13 O11 59.1(4) . .
O16 O13 O11 62.0(4) . .
O17 O13 O11 150.8(5) . .
Cr3 O13 O5 122.5(6) . 3_455
U2 O13 O5 52.9(3) . 3_455
O19 O13 O5 109.0(6) . 3_455
O16 O13 O5 154.9(5) . 3_455
O17 O13 O5 109.3(4) . 3_455
O11 O13 O5 92.9(4) . 3_455
Cr3 O13 O10 105.8(5) . .
U2 O13 O10 36.7(2) . .
O19 O13 O10 71.5(4) . .
O16 O13 O10 124.7(5) . .
O17 O13 O10 64.9(4) . .
O11 O13 O10 112.8(5) . .
O5 O13 O10 62.4(3) 3_455 .
Cr3 O13 O3 176.8(6) . .
U2 O13 O3 35.9(2) . .
O19 O13 O3 143.1(5) . .
O16 O13 O3 143.9(5) . .
O17 O13 O3 62.3(4) . .
O11 O13 O3 146.7(5) . .
O5 O13 O3 59.3(3) 3_455 .
O10 O13 O3 72.5(3) . .
Cr3 O13 O14 110.6(5) . 3_455
U2 O13 O14 94.9(3) . 3_455
O19 O13 O14 132.1(5) . 3_455
O16 O13 O14 114.9(4) . 3_455
O17 O13 O14 132.2(5) . 3_455
O11 O13 O14 76.1(4) . 3_455
O5 O13 O14 54.1(3) 3_455 3_455
O10 O13 O14 116.3(4) . 3_455
O3 O13 O14 72.6(3) . 3_455
Cr3 O13 Cr1 116.1(4) . 3_455
U2 O13 Cr1 75.8(2) . 3_455
O19 O13 Cr1 120.7(5) . 3_455
O16 O13 Cr1 135.5(4) . 3_455
O17 O13 Cr1 127.8(4) . 3_455
O11 O13 Cr1 80.1(3) . 3_455
O5 O13 Cr1 27.7(2) 3_455 3_455
O10 O13 Cr1 90.1(3) . 3_455
O3 O13 Cr1 66.8(3) . 3_455
O14 O13 Cr1 26.9(2) 3_455 3_455
Cr3 O13 C3 118.1(7) . 3_455
U2 O13 C3 99.1(6) . 3_455
O19 O13 C3 150.7(7) . 3_455
O16 O13 C3 91.6(6) . 3_455
O17 O13 C3 90.3(7) . 3_455
O11 O13 C3 106.3(6) . 3_455
O5 O13 C3 96.4(6) 3_455 3_455
O10 O13 C3 135.7(6) . 3_455
O3 O13 C3 63.3(5) . 3_455
O14 O13 C3 54.2(6) 3_455 3_455
Cr1 O13 C3 76.6(5) 3_455 3_455
Cr1 O14 O8 36.5(3) . .
Cr1 O14 O5 35.7(3) . .
O8 O14 O5 61.4(4) . .
Cr1 O14 O2 36.5(3) . .
O8 O14 O2 62.5(4) . .
O5 O14 O2 60.9(4) . .
Cr1 O14 O17 93.8(5) . 3
O8 O14 O17 116.1(5) . 3
O5 O14 O17 104.3(5) . 3
O2 O14 O17 57.9(4) . 3
Cr1 O14 W2 133.6(7) . .
O8 O14 W2 108.7(6) . .
O5 O14 W2 169.2(6) . .
O2 O14 W2 111.5(6) . .
O17 O14 W2 75.4(5) 3 .
Cr1 O14 O13 92.6(5) . 3_545
O8 O14 O13 116.0(5) . 3_545
O5 O14 O13 57.8(3) . 3_545
O2 O14 O13 101.7(4) . 3_545
O17 O14 O13 96.7(4) 3 3_545
W2 O14 O13 133.0(5) . 3_545
Cr1 O14 C3 139.8(8) . .
O8 O14 C3 117.9(7) . .
O5 O14 C3 112.9(7) . .
O2 O14 C3 173.2(7) . .
O17 O14 C3 124.1(7) 3 .
W2 O14 C3 75.1(7) . .
O13 O14 C3 71.9(6) 3_545 .
Cr1 O14 O20 137.6(6) . 3
O8 O14 O20 163.7(5) . 3
O5 O14 O20 124.0(5) . 3
O2 O14 O20 105.3(5) . 3
O17 O14 O20 48.9(4) 3 3
W2 O14 O20 64.1(5) . 3
O13 O14 O20 75.8(4) 3_545 3
C3 O14 O20 75.5(6) . 3
Cr1 O14 Cr4 110.8(5) . 3
O8 O14 Cr4 141.5(4) . 3
O5 O14 Cr4 104.8(4) . 3
O2 O14 Cr4 79.3(4) . 3
O17 O14 Cr4 27.9(2) 3 3
W2 O14 Cr4 80.0(4) . 3
O13 O14 Cr4 74.3(3) 3_545 3
C3 O14 Cr4 100.5(6) . 3
O20 O14 Cr4 26.9(3) 3 3
Cr1 O14 O11 95.8(5) . 3_545
O8 O14 O11 132.4(4) . 3_545
O5 O14 O11 78.3(4) . 3_545
O2 O14 O11 76.7(4) . 3_545
O17 O14 O11 48.5(3) 3 3_545
W2 O14 O11 108.2(5) . 3_545
O13 O14 O11 48.2(3) 3_545 3_545
C3 O14 O11 99.9(6) . 3_545
O20 O14 O11 46.3(3) 3 3_545
Cr4 O14 O11 29.29(16) 3 3_545
Cr1 O14 O3 77.9(4) . 3_545
O8 O14 O3 74.8(4) . 3_545
O5 O14 O3 52.3(3) . 3_545
O2 O14 O3 111.7(4) . 3_545
O17 O14 O3 147.9(5) 3 3_545
W2 O14 O3 132.1(5) . 3_545
O13 O14 O3 53.4(3) 3_545 3_545
C3 O14 O3 62.9(6) . 3_545
O20 O14 O3 121.1(4) 3 3_545
Cr4 O14 O3 127.6(4) 3 3_545
O11 O14 O3 100.9(3) 3_545 3_545
Cr2 O15 O6 36.9(3) . .
Cr2 O15 O4 35.8(3) . .
O6 O15 O4 62.1(3) . .
Cr2 O15 O1 36.6(3) . .
O6 O15 O1 62.5(4) . .
O4 O15 O1 61.0(3) . .
Cr2 O15 W1 130.2(6) . 7_465
O6 O15 W1 101.5(5) . 7_465
O4 O15 W1 114.1(5) . 7_465
O1 O15 W1 164.0(6) . 7_465
Cr2 O15 O16 89.7(5) . 3_445
O6 O15 O16 117.6(4) . 3_445
O4 O15 O16 56.4(3) . 3_445
O1 O15 O16 94.8(4) . 3_445
W1 O15 O16 94.0(5) 7_465 3_445
Cr2 O15 O11 121.1(6) . 3_445
O6 O15 O11 157.5(5) . 3_445
O4 O15 O11 102.2(4) . 3_445
O1 O15 O11 96.3(4) . 3_445
W1 O15 O11 99.8(5) 7_465 3_445
O16 O15 O11 53.2(3) 3_445 3_445
Cr2 O15 C4 132.8(8) . .
O6 O15 C4 112.0(7) . .
O4 O15 C4 167.2(8) . .
O1 O15 C4 106.3(7) . .
W1 O15 C4 77.7(7) 7_465 .
O16 O15 C4 130.3(7) 3_445 .
O11 O15 C4 79.8(7) 3_445 .
Cr2 O15 O18 90.7(5) . 3_455
O6 O15 O18 113.5(4) . 3_455
O4 O15 O18 101.2(4) . 3_455
O1 O15 O18 54.7(4) . 3_455
W1 O15 O18 139.0(5) 7_465 3_455
O16 O15 O18 88.4(4) 3_445 3_455
O11 O15 O18 50.8(3) 3_445 3_455
C4 O15 O18 70.1(7) . 3_455
Cr2 O15 Cr3 116.3(5) . 3_445
O6 O15 Cr3 146.0(4) . 3_445
O4 O15 Cr3 84.8(3) . 3_445
O1 O15 Cr3 109.6(4) . 3_445
W1 O15 Cr3 84.2(4) 7_465 3_445
O16 O15 Cr3 28.5(2) 3_445 3_445
O11 O15 Cr3 30.6(2) 3_445 3_445
C4 O15 Cr3 102.0(7) . 3_445
O18 O15 Cr3 78.7(3) 3_455 3_445
Cr2 O15 O7 82.0(4) . 3_445
O6 O15 O7 80.4(4) . 3_445
O4 O15 O7 54.8(3) . 3_445
O1 O15 O7 115.2(4) . 3_445
W1 O15 O7 59.7(4) 7_465 3_445
O16 O15 O7 57.1(3) 3_445 3_445
O11 O15 O7 104.4(4) 3_445 3_445
C4 O15 O7 137.3(7) . 3_445
O18 O15 O7 144.5(4) 3_455 3_445
Cr3 O15 O7 73.8(3) 3_445 3_445
Cr2 O15 O19 134.5(6) . 3_445
O6 O15 O19 145.4(5) . 3_445
O4 O15 O19 98.9(5) . 3_445
O1 O15 O19 136.2(5) . 3_445
W1 O15 O19 57.8(4) 7_465 3_445
O16 O15 O19 46.4(4) 3_445 3_445
O11 O15 O19 47.2(3) 3_445 3_445
C4 O15 O19 91.6(7) . 3_445
O18 O15 O19 97.9(4) 3_455 3_445
Cr3 O15 O19 26.6(2) 3_445 3_445
O7 O15 O19 65.4(4) 3_445 3_445
Cr3 O16 U1 144.5(7) . .
Cr3 O16 O19 34.7(4) . .
U1 O16 O19 110.4(5) . .
Cr3 O16 O13 35.5(3) . .
U1 O16 O13 138.5(5) . .
O19 O16 O13 59.6(5) . .
Cr3 O16 O18 98.7(5) . .
U1 O16 O18 54.9(3) . .
O19 O16 O18 77.6(5) . .
O13 O16 O18 84.0(4) . .
Cr3 O16 O4 137.7(6) . 3
U1 O16 O4 53.7(3) . 3
O19 O16 O4 121.4(6) . 3
O13 O16 O4 167.7(5) . 3
O18 O16 O4 108.2(4) . 3
Cr3 O16 O11 35.0(3) . .
U1 O16 O11 153.4(6) . .
O19 O16 O11 58.8(5) . .
O13 O16 O11 60.6(4) . .
O18 O16 O11 133.2(5) . .
O4 O16 O11 108.5(4) 3 .
Cr3 O16 O9 157.6(6) . .
U1 O16 O9 37.5(2) . .
O19 O16 O9 140.8(6) . .
O13 O16 O9 123.6(5) . .
O18 O16 O9 64.9(4) . .
O4 O16 O9 64.5(4) 3 .
O11 O16 O9 160.4(6) . .
Cr3 O16 O15 84.7(5) . 3
U1 O16 O15 90.7(4) . 3
O19 O16 O15 73.9(5) . 3
O13 O16 O15 119.8(5) . 3
O18 O16 O15 122.3(6) . 3
O4 O16 O15 53.4(3) 3 3
O11 O16 O15 63.5(4) . 3
O9 O16 O15 116.6(4) . 3
Cr3 O16 O7 114.7(7) . .
U1 O16 O7 34.0(2) . .
O19 O16 O7 80.3(5) . .
O13 O16 O7 131.2(5) . .
O18 O16 O7 59.5(4) . .
O4 O16 O7 58.4(3) 3 .
O11 O16 O7 121.9(5) . .
O9 O16 O7 71.4(3) . .
O15 O16 O7 66.9(4) 3 .
Cr3 O16 O20 77.4(4) . 1_565
U1 O16 O20 137.0(5) . 1_565
O19 O16 O20 108.4(5) . 1_565
O13 O16 O20 78.3(4) . 1_565
O18 O16 O20 154.3(6) . 1_565
O4 O16 O20 90.2(4) 3 1_565
O11 O16 O20 50.2(3) . 1_565
O9 O16 O20 110.4(5) . 1_565
O15 O16 O20 82.9(4) 3 1_565
O7 O16 O20 145.3(5) . 1_565
Cr3 O16 Cr2 110.1(5) . 3
U1 O16 Cr2 75.7(3) . 3
O19 O16 Cr2 100.3(5) . 3
O13 O16 Cr2 142.9(4) . 3
O18 O16 Cr2 124.4(4) . 3
O4 O16 Cr2 27.7(2) 3 3
O11 O16 Cr2 82.3(3) . 3
O9 O16 Cr2 92.2(3) . 3
O15 O16 Cr2 27.07(19) 3 3
O7 O16 Cr2 65.4(3) . 3
O20 O16 Cr2 79.9(3) 1_565 3
Cr4 O17 U2 163.8(9) . .
Cr4 O17 O20 34.0(5) . .
U2 O17 O20 162.2(8) . .
Cr4 O17 O18 35.4(3) . .
U2 O17 O18 133.9(6) . .
O20 O17 O18 60.0(5) . .
Cr4 O17 O13 119.8(6) . .
U2 O17 O13 56.1(3) . .
O20 O17 O13 124.4(6) . .
O18 O17 O13 85.3(4) . .
Cr4 O17 O11 37.8(4) . 1_545
U2 O17 O11 132.8(6) . 1_545
O20 O17 O11 60.7(5) . 1_545
O18 O17 O11 61.7(4) . 1_545
O13 O17 O11 139.0(6) . 1_545
Cr4 O17 O2 127.2(6) . 3_445
U2 O17 O2 52.4(3) . 3_445
O20 O17 O2 124.6(6) . 3_445
O18 O17 O2 147.1(7) . 3_445
O13 O17 O2 108.4(5) . 3_445
O11 O17 O2 91.1(5) 1_545 3_445
Cr4 O17 O3 159.2(9) . .
U2 O17 O3 36.7(2) . .
O20 O17 O3 125.5(7) . .
O18 O17 O3 146.8(5) . .
O13 O17 O3 64.7(4) . .
O11 O17 O3 151.5(5) 1_545 .
O2 O17 O3 62.1(3) 3_445 .
Cr4 O17 O14 91.5(5) . 3_445
U2 O17 O14 98.4(4) . 3_445
O20 O17 O14 71.7(5) . 3_445
O18 O17 O14 126.8(5) . 3_445
O13 O17 O14 144.0(6) . 3_445
O11 O17 O14 76.7(4) 1_545 3_445
O2 O17 O14 55.0(3) 3_445 3_445
O3 O17 O14 79.8(4) . 3_445
Cr4 O17 O10 128.4(8) . .
U2 O17 O10 35.5(3) . .
O20 O17 O10 162.2(7) . .
O18 O17 O10 106.9(6) . .
O13 O17 O10 61.8(4) . .
O11 O17 O10 103.2(6) 1_545 .
O2 O17 O10 59.0(4) 3_445 .
O3 O17 O10 72.2(3) . .
O14 O17 O10 113.9(4) 3_445 .
Cr4 O17 Cr1 108.1(5) . 3_445
U2 O17 Cr1 77.0(3) . 3_445
O20 O17 Cr1 96.7(5) . 3_445
O18 O17 Cr1 141.2(5) . 3_445
O13 O17 Cr1 132.0(4) . 3_445
O11 O17 Cr1 80.1(3) 1_545 3_445
O2 O17 Cr1 28.4(2) 3_445 3_445
O3 O17 Cr1 71.7(3) . 3_445
O14 O17 Cr1 26.9(2) 3_445 3_445
O10 O17 Cr1 87.1(3) . 3_445
Cr4 O17 Cr3 97.6(4) . .
U2 O17 Cr3 75.0(3) . .
O20 O17 Cr3 111.6(5) . .
O18 O17 Cr3 62.3(3) . .
O13 O17 Cr3 23.9(2) . .
O11 O17 Cr3 116.0(5) 1_545 .
O2 O17 Cr3 123.8(4) 3_445 .
O3 O17 Cr3 88.6(3) . .
O14 O17 Cr3 167.1(5) 3_445 .
O10 O17 Cr3 67.0(3) . .
Cr1 O17 Cr3 151.5(4) 3_445 .
Cr4 O18 U1 148.5(8) . .
Cr4 O18 O20 34.0(4) . .
U1 O18 O20 114.9(6) . .
Cr4 O18 O17 34.8(3) . .
U1 O18 O17 143.7(6) . .
O20 O18 O17 59.5(5) . .
Cr4 O18 O16 123.5(6) . .
U1 O18 O16 56.2(3) . .
O20 O18 O16 117.7(7) . .
O17 O18 O16 92.8(5) . .
Cr4 O18 O11 37.5(3) . 1_545
U1 O18 O11 152.1(5) . 1_545
O20 O18 O11 60.3(5) . 1_545
O17 O18 O11 60.9(4) . 1_545
O16 O18 O11 151.6(5) . 1_545
Cr4 O18 O1 114.4(6) . 3_545
U1 O18 O1 51.2(3) . 3_545
O20 O18 O1 88.2(5) . 3_545
O17 O18 O1 147.4(6) . 3_545
O16 O18 O1 107.2(4) . 3_545
O11 O18 O1 101.1(4) 1_545 3_545
Cr4 O18 O7 169.2(7) . .
U1 O18 O7 36.8(2) . .
O20 O18 O7 146.4(6) . .
O17 O18 O7 152.2(6) . .
O16 O18 O7 67.1(4) . .
O11 O18 O7 132.2(6) 1_545 .
O1 O18 O7 60.2(3) 3_545 .
Cr4 O18 O9 113.6(7) . .
U1 O18 O9 35.6(2) . .
O20 O18 O9 81.9(5) . .
O17 O18 O9 115.1(6) . .
O16 O18 O9 59.8(4) . .
O11 O18 O9 138.7(6) 1_545 .
O1 O18 O9 59.0(3) 3_545 .
O7 O18 O9 72.5(3) . .
Cr4 O18 O15 93.0(4) . 3_545
U1 O18 O15 94.0(4) . 3_545
O20 O18 O15 92.8(5) . 3_545
O17 O18 O15 121.2(5) . 3_545
O16 O18 O15 143.5(5) . 3_545
O11 O18 O15 60.3(3) 1_545 3_545
O1 O18 O15 50.9(3) 3_545 3_545
O7 O18 O15 76.4(4) . 3_545
O9 O18 O15 109.8(4) . 3_545
Cr4 O18 O19 112.3(5) . .
U1 O18 O19 90.6(4) . .
O20 O18 O19 138.0(6) . .
O17 O18 O19 79.9(5) . .
O16 O18 O19 49.4(4) . .
O11 O18 O19 110.8(5) 1_545 .
O1 O18 O19 132.6(5) 3_545 .
O7 O18 O19 72.4(4) . .
O9 O18 O19 108.4(4) . .
O15 O18 O19 119.3(5) 3_545 .
Cr4 O18 Cr3 108.4(5) . .
U1 O18 Cr3 82.1(3) . .
O20 O18 Cr3 120.4(5) . .
O17 O18 Cr3 73.7(3) . .
O16 O18 Cr3 28.1(3) . .
O11 O18 Cr3 125.0(4) 1_545 .
O1 O18 Cr3 133.0(4) 3_545 .
O7 O18 Cr3 80.3(3) . .
O9 O18 Cr3 87.0(3) . .
O15 O18 Cr3 145.1(5) 3_545 .
O19 O18 Cr3 27.0(2) . .
Cr3 O19 O16 35.7(4) . .
Cr3 O19 O13 36.3(4) . .
O16 O19 O13 61.1(4) . .
Cr3 O19 O11 38.7(4) . .
O16 O19 O11 64.0(4) . .
O13 O19 O11 62.9(4) . .
Cr3 O19 C2 155.1(9) . .
O16 O19 C2 141.1(8) . .
O13 O19 C2 119.8(8) . .
O11 O19 C2 154.6(9) . .
Cr3 O19 W1 127.9(7) . 5_575
O16 O19 W1 102.4(6) . 5_575
O13 O19 W1 163.2(7) . 5_575
O11 O19 W1 108.2(6) . 5_575
C2 O19 W1 74.7(7) . 5_575
Cr3 O19 O10 94.8(6) . .
O16 O19 O10 115.0(6) . .
O13 O19 O10 58.9(4) . .
O11 O19 O10 106.3(5) . .
C2 O19 O10 63.4(6) . .
W1 O19 O10 137.3(6) 5_575 .
Cr3 O19 O18 77.7(6) . .
O16 O19 O18 53.0(4) . .
O13 O19 O18 73.3(5) . .
O11 O19 O18 114.8(6) . .
C2 O19 O18 88.7(7) . .
W1 O19 O18 100.1(5) 5_575 .
O10 O19 O18 87.4(4) . .
Cr3 O19 O15 73.6(5) . 3
O16 O19 O15 59.8(4) . 3
O13 O19 O15 109.9(5) . 3
O11 O19 O15 59.5(4) . 3
C2 O19 O15 129.6(7) . 3
W1 O19 O15 54.9(4) 5_575 3
O10 O19 O15 165.8(5) . 3
O18 O19 O15 97.7(4) . 3
Cr3 O19 O7 91.8(6) . .
O16 O19 O7 56.2(4) . .
O13 O19 O7 111.6(6) . .
O11 O19 O7 107.6(5) . .
C2 O19 O7 94.8(7) . .
W1 O19 O7 55.7(4) 5_575 .
O10 O19 O7 132.9(5) . .
O18 O19 O7 48.7(3) . .
O15 O19 O7 57.2(3) 3 .
Cr3 O19 C2 92.4(7) . 5_575
O16 O19 C2 126.8(6) . 5_575
O13 O19 C2 82.8(6) . 5_575
O11 O19 C2 65.1(6) . 5_575
C2 O19 C2 89.8(8) . 5_575
W1 O19 C2 106.9(7) 5_575 5_575
O10 O19 C2 66.6(6) . 5_575
O18 O19 C2 151.5(6) . 5_575
O15 O19 C2 105.0(6) 3 5_575
O7 O19 C2 159.6(6) . 5_575
Cr3 O19 O17 70.0(6) . .
O16 O19 O17 70.8(5) . .
O13 O19 O17 43.2(4) . .
O11 O19 O17 105.0(5) . .
C2 O19 O17 85.8(7) . .
W1 O19 O17 138.4(6) 5_575 .
O10 O19 O17 49.0(3) . .
O18 O19 O17 42.2(3) . .
O15 O19 O17 130.2(5) 3 .
O7 O19 O17 90.9(4) . .
C2 O19 O17 109.3(6) 5_575 .
Cr4 O20 O17 34.9(5) . .
Cr4 O20 O18 35.4(4) . .
O17 O20 O18 60.5(5) . .
Cr4 O20 O11 38.4(4) . 1_545
O17 O20 O11 62.0(5) . 1_545
O18 O20 O11 62.3(5) . 1_545
Cr4 O20 O14 81.2(6) . 3_445
O17 O20 O14 59.4(4) . 3_445
O18 O20 O14 116.1(6) . 3_445
O11 O20 O14 72.0(4) 1_545 3_445
Cr4 O20 W2 109.6(8) . 3_445
O17 O20 W2 74.7(6) . 3_445
O18 O20 W2 124.5(7) . 3_445
O11 O20 W2 123.0(6) 1_545 3_445
O14 O20 W2 54.1(5) 3_445 3_445
Cr4 O20 O16 87.8(6) . 1_545
O17 O20 O16 113.1(6) . 1_545
O18 O20 O16 93.9(5) . 1_545
O11 O20 O16 51.8(4) 1_545 1_545
O14 O20 O16 90.4(5) 3_445 1_545
W2 O20 O16 135.1(6) 3_445 1_545
Cr4 O20 C1 134.6(9) . 4_545
O17 O20 C1 157.2(8) . 4_545
O18 O20 C1 101.6(7) . 4_545
O11 O20 C1 124.7(7) 1_545 4_545
O14 O20 C1 141.8(7) 3_445 4_545
W2 O20 C1 109.8(7) 3_445 4_545
O16 O20 C1 80.1(6) 1_545 4_545
Cr4 O20 Cr3 67.6(5) . 1_545
O17 O20 Cr3 87.1(5) . 1_545
O18 O20 Cr3 86.7(5) . 1_545
O11 O20 Cr3 29.1(3) 1_545 1_545
O14 O20 Cr3 70.6(4) 3_445 1_545
W2 O20 Cr3 123.7(6) 3_445 1_545
O16 O20 Cr3 26.9(2) 1_545 1_545
C1 O20 Cr3 106.9(6) 4_545 1_545
Cr4 O20 C1 103.5(8) . .
O17 O20 C1 84.4(7) . .
O18 O20 C1 86.5(6) . .
O11 O20 C1 141.9(7) 1_545 .
O14 O20 C1 107.3(6) 3_445 .
W2 O20 C1 56.6(6) 3_445 .
O16 O20 C1 160.1(7) 1_545 .
C1 O20 C1 80.3(6) 4_545 .
Cr3 O20 C1 170.9(6) 1_545 .
Cr4 O20 O9 171.8(8) . 4_545
O17 O20 O9 137.5(6) . 4_545
O18 O20 O9 144.8(6) . 4_545
O11 O20 O9 147.9(6) 1_545 4_545
O14 O20 O9 96.1(5) 3_445 4_545
W2 O20 O9 63.0(4) 3_445 4_545
O16 O20 O9 100.1(4) 1_545 4_545
C1 O20 O9 50.4(5) 4_545 4_545
Cr3 O20 O9 119.0(5) 1_545 4_545
C1 O20 O9 69.7(5) . 4_545
Cr4 O20 O9 87.2(7) . .
O17 O20 O9 96.5(5) . .
O18 O20 O9 53.4(4) . .
O11 O20 O9 113.7(5) 1_545 .
O14 O20 O9 150.5(5) 3_445 .
W2 O20 O9 106.0(5) 3_445 .
O16 O20 O9 116.3(5) 1_545 .
C1 O20 O9 60.8(5) 4_545 .
Cr3 O20 O9 129.1(5) 1_545 .
C1 O20 O9 49.4(5) . .
O9 O20 O9 91.5(4) 4_545 .
C1 N1 C3 113.5(19) 2 4
C1 N1 W2 103.1(14) 2 4_545
C3 N1 W2 111.5(14) 4 4_545
C1 N1 O1 97.9(13) 2 .
C3 N1 O1 106.8(14) 4 .
W2 N1 O1 123.3(8) 4_545 .
C1 N1 O4 90.7(13) 2 .
C3 N1 O4 151.4(14) 4 .
W2 N1 O4 75.1(6) 4_545 .
O1 N1 O4 52.4(4) . .
C4 N2 C2 114(2) 5_575 7_565
C4 N2 W1 106.8(17) 5_575 3_545
C2 N2 W1 124.3(17) 7_565 3_545
C4 N2 O5 140.2(17) 5_575 .
C2 N2 O5 90.9(14) 7_565 .
W1 N2 O5 79.7(7) 3_545 .
C4 N2 O2 95.5(16) 5_575 .
C2 N2 O2 88.7(14) 7_565 .
W1 N2 O2 123.5(8) 3_545 .
O5 N2 O2 52.7(4) . .
N2 W1 O6 102.3(7) 3_455 .
N2 W1 O15 130.6(8) 3_455 7_465
O6 W1 O15 116.0(7) . 7_465
N2 W1 O19 66.0(6) 3_455 5_575
O6 W1 O19 123.3(7) . 5_575
O15 W1 O19 67.2(5) 7_465 5_575
N2 W1 O7 84.5(7) 3_455 5_575
O6 W1 O7 165.8(7) . 5_575
O15 W1 O7 66.0(4) 7_465 5_575
O19 W1 O7 70.9(5) 5_575 5_575
N2 W1 C4 24.3(7) 3_455 7_475
O6 W1 C4 120.0(8) . 7_475
O15 W1 C4 122.5(8) 7_465 7_475
O19 W1 C4 72.0(7) 5_575 7_475
O7 W1 C4 63.3(7) 5_575 7_475
N2 W1 C4 115.2(9) 3_455 .
O6 W1 C4 96.9(7) . .
O15 W1 C4 90.8(7) 7_465 .
O19 W1 C4 139.3(8) 5_575 .
O7 W1 C4 68.9(7) 5_575 .
C4 W1 C4 94.9(9) 7_475 .
N2 W1 O10 78.8(6) 3_455 .
O6 W1 O10 51.1(4) . .
O15 W1 O10 101.2(5) 7_465 .
O19 W1 O10 72.3(5) 5_575 .
O7 W1 O10 143.1(6) 5_575 .
C4 W1 O10 103.1(7) 7_475 .
C4 W1 O10 147.9(8) . .
N2 W1 O15 127.8(7) 3_455 .
O6 W1 O15 46.3(3) . .
O15 W1 O15 101.5(5) 7_465 .
O19 W1 O15 161.0(7) 5_575 .
O7 W1 O15 119.8(6) 5_575 .
C4 W1 O15 126.2(8) 7_475 .
C4 W1 O15 52.0(6) . .
O10 W1 O15 96.2(5) . .
N2 W1 O5 53.4(5) 3_455 3_455
O6 W1 O5 48.9(4) . 3_455
O15 W1 O5 149.3(6) 7_465 3_455
O19 W1 O5 97.7(5) 5_575 3_455
O7 W1 O5 136.3(6) 5_575 3_455
C4 W1 O5 73.0(7) 7_475 3_455
C4 W1 O5 115.5(7) . 3_455
O10 W1 O5 48.1(3) . 3_455
O15 W1 O5 84.7(4) . 3_455
N2 W1 C2 19.1(6) 3_455 5_575
O6 W1 C2 99.8(7) . 5_575
O15 W1 C2 118.6(7) 7_465 5_575
O19 W1 C2 51.4(6) 5_575 5_575
O7 W1 C2 90.7(6) 5_575 5_575
C4 W1 C2 40.2(7) 7_475 5_575
C4 W1 C2 134.1(9) . 5_575
O10 W1 C2 64.3(6) . 5_575
O15 W1 C2 137.5(7) . 5_575
O5 W1 C2 53.8(5) 3_455 5_575
N2 W1 O7 69.4(6) 3_455 3_455
O6 W1 O7 74.9(4) . 3_455
O15 W1 O7 147.9(6) 7_465 3_455
O19 W1 O7 134.4(6) 5_575 3_455
O7 W1 O7 96.3(5) 5_575 3_455
C4 W1 O7 63.5(6) 7_475 3_455
C4 W1 O7 57.3(6) . 3_455
O10 W1 O7 107.9(5) . 3_455
O15 W1 O7 62.9(4) . 3_455
O5 W1 O7 61.2(3) 3_455 3_455
C2 W1 O7 86.5(6) 5_575 3_455
N1 W2 W2 118.2(6) 4 2_655
N1 W2 O14 138.7(8) 4 .
W2 W2 O14 74.7(6) 2_655 .
N1 W2 O8 108.4(7) 4 2_655
W2 W2 O8 97.9(7) 2_655 2_655
O14 W2 O8 108.0(7) . 2_655
N1 W2 C1 25.7(6) 4 3
W2 W2 C1 141.3(6) 2_655 3
O14 W2 C1 122.0(8) . 3
O8 W2 C1 107.4(7) 2_655 3
N1 W2 O3 64.9(6) 4 4
W2 W2 O3 68.0(6) 2_655 4
O14 W2 O3 142.7(7) . 4
O8 W2 O3 77.7(5) 2_655 4
C1 W2 O3 89.0(7) 3 4
N1 W2 O20 89.6(7) 4 3
W2 W2 O20 134.7(9) 2_655 3
O14 W2 O20 61.8(5) . 3
O8 W2 O20 106.6(6) 2_655 3
C1 W2 O20 64.9(6) 3 3
O3 W2 O20 153.7(7) 4 3
N1 W2 C3 24.4(6) 4 1_565
W2 W2 C3 97.8(6) 2_655 1_565
O14 W2 C3 124.2(8) . 1_565
O8 W2 C3 127.8(8) 2_655 1_565
C1 W2 C3 43.5(7) 3 1_565
O3 W2 C3 63.1(6) 4 1_565
O20 W2 C3 96.4(7) 3 1_565
N1 W2 O3 82.4(6) 4 3
W2 W2 O3 61.0(6) 2_655 3
O14 W2 O3 70.2(5) . 3
O8 W2 O3 158.8(7) 2_655 3
C1 W2 O3 90.4(7) 3 3
O3 W2 O3 91.3(5) 4 3
O20 W2 O3 91.3(5) 3 3
C3 W2 O3 59.0(6) 1_565 3
N1 W2 O4 59.2(5) 4 4
W2 W2 O4 123.9(9) 2_655 4
O14 W2 O4 148.8(7) . 4
O8 W2 O4 49.4(4) 2_655 4
C1 W2 O4 61.4(6) 3 4
O3 W2 O4 61.8(4) 4 4
O20 W2 O4 100.7(6) 3 4
C3 W2 O4 81.0(6) 1_565 4
O3 W2 O4 139.3(6) 3 4
N1 W2 O14 128.0(8) 4 2_655
W2 W2 O14 53.3(5) 2_655 2_655
O14 W2 O14 92.0(6) . 2_655
O8 W2 O14 44.6(3) 2_655 2_655
C1 W2 O14 144.0(8) 3 2_655
O3 W2 O14 65.8(4) 4 2_655
O20 W2 O14 135.3(7) 3 2_655
C3 W2 O14 128.0(7) 1_565 2_655
O3 W2 O14 114.3(6) 3 2_655
O4 W2 O14 83.6(5) 4 2_655
N1 W2 O17 86.9(6) 4 3
W2 W2 O17 99.7(8) 2_655 3
O14 W2 O17 51.8(4) . 3
O8 W2 O17 147.4(7) 2_655 3
C1 W2 O17 74.2(6) 3 3
O3 W2 O17 134.5(6) 4 3
O20 W2 O17 43.3(4) 3 3
C3 W2 O17 76.5(6) 1_565 3
O3 W2 O17 48.1(3) 3 3
O4 W2 O17 133.1(6) 4 3
O14 W2 O17 141.8(6) 2_655 3
N1 C1 C3 34.5(12) 2 3_455
N1 C1 O9 165.1(17) 2 .
C3 C1 O9 132.7(12) 3_455 .
N1 C1 W2 51.2(12) 2 3_445
C3 C1 W2 73.1(10) 3_455 3_445
O9 C1 W2 126.0(10) . 3_445
N1 C1 O1 57.1(11) 2 2
C3 C1 O1 74.5(9) 3_455 2
O9 C1 O1 135.0(9) . 2
W2 C1 O1 93.1(8) 3_445 2
N1 C1 O20 123.8(15) 2 4
C3 C1 O20 128.2(12) 3_455 4
O9 C1 O20 68.8(6) . 4
W2 C1 O20 139.4(9) 3_445 4
O1 C1 O20 66.7(6) 2 4
N1 C1 O4 64.6(12) 2 2
C3 C1 O4 97.9(10) 3_455 2
O9 C1 O4 129.3(9) . 2
W2 C1 O4 63.1(6) 3_445 2
O1 C1 O4 45.7(4) 2 2
O20 C1 O4 78.7(6) 4 2
N1 C1 O20 108.0(15) 2 .
C3 C1 O20 113.4(11) 3_455 .
O9 C1 O20 67.5(6) . .
W2 C1 O20 58.5(6) 3_445 .
O1 C1 O20 143.1(9) 2 .
O20 C1 O20 118.3(8) 4 .
O4 C1 O20 97.8(7) 2 .
N1 C1 O9 77.6(13) 2 4
C3 C1 O9 65.6(9) 3_455 4
O9 C1 O9 104.7(8) . 4
W2 C1 O9 128.5(9) 3_445 4
O1 C1 O9 47.8(4) 2 4
O20 C1 O9 63.1(6) 4 4
O4 C1 O9 93.1(6) 2 4
O20 C1 O9 169.1(9) . 4
N1 C1 O16 118.6(15) 2 .
C3 C1 O16 86.3(10) 3_455 .
O9 C1 O16 47.0(4) . .
W2 C1 O16 113.7(8) 3_445 .
O1 C1 O16 140.9(8) 2 .
O20 C1 O16 102.8(7) 4 .
O4 C1 O16 173.3(9) 2 .
O20 C1 O16 75.7(6) . .
O9 C1 O16 93.4(6) 4 .
N1 C1 O9 95.3(14) 2 4_545
C3 C1 O9 127.7(11) 3_455 4_545
O9 C1 O9 93.5(7) . 4_545
W2 C1 O9 58.1(6) 3_445 4_545
O1 C1 O9 89.6(6) 2 4_545
O20 C1 O9 85.7(6) 4 4_545
O4 C1 O9 45.1(4) 2 4_545
O20 C1 O9 56.4(5) . 4_545
O9 C1 O9 133.6(8) 4 4_545
O16 C1 O9 128.3(7) . 4_545
N1 C1 O17 87.8(13) 2 .
C3 C1 O17 78.4(9) 3_455 .
O9 C1 O17 80.3(6) . .
W2 C1 O17 57.1(5) 3_445 .
O1 C1 O17 144.6(8) 2 .
O20 C1 O17 148.3(8) 4 .
O4 C1 O17 118.4(7) 2 .
O20 C1 O17 38.1(4) . .
O9 C1 O17 135.2(8) 4 .
O16 C1 O17 57.2(4) . .
O9 C1 O17 89.4(6) 4_545 .
N2 C2 C4 32.9(13) 7_565 3_545
N2 C2 O19 82.5(15) 7_565 .
C4 C2 O19 88.5(12) 3_545 .
N2 C2 O10 140.2(17) 7_565 .
C4 C2 O10 124.2(13) 3_545 .
O19 C2 O10 61.0(6) . .
N2 C2 O5 62.8(13) 7_565 7_565
C4 C2 O5 91.5(12) 3_545 7_565
O19 C2 O5 106.6(9) . 7_565
O10 C2 O5 139.3(10) . 7_565
N2 C2 O2 65.1(13) 7_565 7_565
C4 C2 O2 72.1(10) 3_545 7_565
O19 C2 O2 144.7(10) . 7_565
O10 C2 O2 153.9(10) . 7_565
O5 C2 O2 47.0(4) 7_565 7_565
N2 C2 O11 128.2(16) 7_565 5_575
C4 C2 O11 138.6(13) 3_545 5_575
O19 C2 O11 131.5(10) . 5_575
O10 C2 O11 90.0(7) . 5_575
O5 C2 O11 69.5(6) 7_565 5_575
O2 C2 O11 68.1(6) 7_565 5_575
N2 C2 O10 87.9(15) 7_565 5_565
C4 C2 O10 69.0(10) 3_545 5_565
O19 C2 O10 150.3(10) . 5_565
O10 C2 O10 115.6(8) . 5_565
O5 C2 O10 93.6(7) 7_565 5_565
O2 C2 O10 46.8(4) 7_565 5_565
O11 C2 O10 75.7(6) 5_575 5_565
N2 C2 W1 36.6(12) 7_565 5_575
C4 C2 W1 63.2(10) 3_545 5_575
O19 C2 W1 53.9(6) . 5_575
O10 C2 W1 114.4(9) . 5_575
O5 C2 W1 61.6(6) 7_565 5_575
O2 C2 W1 90.9(7) 7_565 5_575
O11 C2 W1 127.2(9) 5_575 5_575
O10 C2 W1 124.2(8) 5_565 5_575
N2 C2 C2 130(2) 7_565 5_565
C4 C2 C2 98.1(14) 3_545 5_565
O19 C2 C2 115.7(12) . 5_565
O10 C2 C2 63.2(8) . 5_565
O5 C2 C2 136.7(13) 7_565 5_565
O2 C2 C2 96.4(11) 7_565 5_565
O11 C2 C2 75.8(9) 5_575 5_565
O10 C2 C2 52.4(7) 5_565 5_565
W1 C2 C2 156.7(13) 5_575 5_565
N2 C2 O19 132.2(17) 7_565 5_575
C4 C2 O19 165.0(14) 3_545 5_575
O19 C2 O19 90.2(8) . 5_575
O10 C2 O19 67.4(6) . 5_575
O5 C2 O19 74.5(6) 7_565 5_575
O2 C2 O19 101.1(7) 7_565 5_575
O11 C2 O19 41.3(4) 5_575 5_575
O10 C2 O19 116.5(8) 5_565 5_575
W1 C2 O19 104.3(8) 5_575 5_575
C2 C2 O19 95.9(10) 5_565 5_575
N2 C2 O10 84.5(15) 7_565 5_575
C4 C2 O10 116.6(12) 3_545 5_575
O19 C2 O10 68.5(7) . 5_575
O10 C2 O10 95.2(7) . 5_575
O5 C2 O10 47.1(4) 7_565 5_575
O2 C2 O10 93.8(7) 7_565 5_575
O11 C2 O10 77.4(6) 5_575 5_575
O10 C2 O10 138.5(8) 5_565 5_575
W1 C2 O10 55.4(5) 5_575 5_575
C2 C2 O10 145.3(13) 5_565 5_575
O19 C2 O10 49.5(4) 5_575 5_575
N1 C3 C1 32.0(11) 4_545 3_545
N1 C3 O14 163.0(17) 4_545 .
C1 C3 O14 135.5(13) 3_545 .
N1 C3 O8 94.6(14) 4_545 2_655
C1 C3 O8 107.5(11) 3_545 2_655
O14 C3 O8 101.9(9) . 2_655
N1 C3 O9 82.4(13) 4_545 2_655
C1 C3 O9 72.5(9) 3_545 2_655
O14 C3 O9 105.8(9) . 2_655
O8 C3 O9 48.6(5) 2_655 2_655
N1 C3 O3 103.3(15) 4_545 3_545
C1 C3 O3 106.6(11) 3_545 3_545
O14 C3 O3 66.0(6) . 3_545
O8 C3 O3 139.8(9) 2_655 3_545
O9 C3 O3 167.8(10) 2_655 3_545
N1 C3 W2 44.1(11) 4_545 1_545
C1 C3 W2 63.4(9) 3_545 1_545
O14 C3 W2 126.9(10) . 1_545
O8 C3 W2 119.0(9) 2_655 1_545
O9 C3 W2 126.3(9) 2_655 1_545
O3 C3 W2 60.9(6) 3_545 1_545
N1 C3 O13 109.2(15) 4_545 3_545
C1 C3 O13 86.6(10) 3_545 3_545
O14 C3 O13 53.9(5) . 3_545
O8 C3 O13 151.3(10) 2_655 3_545
O9 C3 O13 117.6(8) 2_655 3_545
O3 C3 O13 50.5(4) 3_545 3_545
W2 C3 O13 89.6(8) 1_545 3_545
N1 C3 O3 65.2(12) 4_545 4_545
C1 C3 O3 97.2(11) 3_545 4_545
O14 C3 O3 125.1(9) . 4_545
O8 C3 O3 66.9(6) 2_655 4_545
O9 C3 O3 103.8(8) 2_655 4_545
O3 C3 O3 88.4(7) 3_545 4_545
W2 C3 O3 56.1(6) 1_545 4_545
O13 C3 O3 137.5(9) 3_545 4_545
N1 C3 O1 49.2(10) 4_545 4_545
C1 C3 O1 64.0(9) 3_545 4_545
O14 C3 O1 146.1(10) . 4_545
O8 C3 O1 46.2(4) 2_655 4_545
O9 C3 O1 47.2(4) 2_655 4_545
O3 C3 O1 143.9(9) 3_545 4_545
W2 C3 O1 85.3(7) 1_545 4_545
O13 C3 O1 149.2(9) 3_545 4_545
O3 C3 O1 60.4(5) 4_545 4_545
N1 C3 W2 141.8(16) 4_545 .
C1 C3 W2 131.5(12) 3_545 .
O14 C3 W2 52.3(6) . .
O8 C3 W2 52.1(6) 2_655 .
O9 C3 W2 61.9(6) 2_655 .
O3 C3 W2 114.4(9) 3_545 .
W2 C3 W2 162.5(11) 1_545 .
O13 C3 W2 99.7(8) 3_545 .
O3 C3 W2 108.5(8) 4_545 .
O1 C3 W2 93.8(8) 4_545 .
N1 C3 O20 121.3(15) 4_545 3
C1 C3 O20 91.1(10) 3_545 3
O14 C3 O20 55.2(6) . 3
O8 C3 O20 91.5(7) 2_655 3
O9 C3 O20 59.7(5) 2_655 3
O3 C3 O20 108.4(8) 3_545 3
W2 C3 O20 144.2(9) 1_545 3
O13 C3 O20 62.8(5) 3_545 3
O3 C3 O20 158.3(9) 4_545 3
O1 C3 O20 106.6(8) 4_545 3
W2 C3 O20 52.6(5) . 3
N2 C4 C2 32.9(13) 5_575 3_455
N2 C4 O15 161(2) 5_575 .
C2 C4 O15 135.2(14) 3_455 .
N2 C4 W1 48.8(14) 5_575 7_475
C2 C4 W1 76.6(11) 3_455 7_475
O15 C4 W1 125.9(11) . 7_475
N2 C4 O7 98.8(17) 5_575 3_455
C2 C4 O7 111.1(13) 3_455 3_455
O15 C4 O7 71.0(7) . 3_455
W1 C4 O7 55.4(6) 7_475 3_455
N2 C4 W1 125.6(19) 5_575 .
C2 C4 W1 158.5(15) 3_455 .
O15 C4 W1 65.4(7) . .
W1 C4 W1 85.1(9) 7_475 .
O7 C4 W1 65.5(7) 3_455 .
N2 C4 O2 59.7(14) 5_575 5_575
C2 C4 O2 65.5(10) 3_455 5_575
O15 C4 O2 136.1(11) . 5_575
W1 C4 O2 93.6(9) 7_475 5_575
O7 C4 O2 147.1(11) 3_455 5_575
W1 C4 O2 105.1(9) . 5_575
N2 C4 O10 90.1(16) 5_575 7_465
C2 C4 O10 71.5(10) 3_455 7_465
O15 C4 O10 97.5(9) . 7_465
W1 C4 O10 136.6(11) 7_475 7_465
O7 C4 O10 166.4(11) 3_455 7_465
W1 C4 O10 117.2(10) . 7_465
O2 C4 O10 46.4(5) 5_575 7_465
N2 C4 O18 104.1(17) 5_575 3_455
C2 C4 O18 90.0(11) 3_455 3_455
O15 C4 O18 57.4(6) . 3_455
W1 C4 O18 87.9(8) 7_475 3_455
O7 C4 O18 47.7(5) 3_455 3_455
W1 C4 O18 100.7(9) . 3_455
O2 C4 O18 154.2(10) 5_575 3_455
O10 C4 O18 120.2(9) 7_465 3_455
N2 C4 O6 104.7(17) 5_575 7_465
C2 C4 O6 106.1(12) 3_455 7_465
O15 C4 O6 92.6(9) . 7_465
W1 C4 O6 123.1(10) 7_475 7_465
O7 C4 O6 139.9(10) 3_455 7_465
W1 C4 O6 74.5(7) . 7_465
O2 C4 O6 45.4(4) 5_575 7_465
O10 C4 O6 45.0(4) 7_465 7_465
O18 C4 O6 147.3(11) 3_455 7_465
N2 C4 O7 78.4(15) 5_575 5_575
C2 C4 O7 108.3(13) 3_455 5_575
O15 C4 O7 116.5(10) . 5_575
W1 C4 O7 62.7(6) 7_475 5_575
O7 C4 O7 91.4(8) 3_455 5_575
W1 C4 O7 52.1(6) . 5_575
O2 C4 O7 61.6(6) 5_575 5_575
O10 C4 O7 100.5(8) 7_465 5_575
O18 C4 O7 139.1(10) 3_455 5_575
O6 C4 O7 62.9(5) 7_465 5_575
N2 C4 W1 144.2(19) 5_575 7_465
C2 C4 W1 126.1(14) 3_455 7_465
O15 C4 W1 50.3(6) . 7_465
W1 C4 W1 153.6(11) 7_475 7_465
O7 C4 W1 116.6(10) 3_455 7_465
W1 C4 W1 69.7(8) . 7_465
O2 C4 W1 85.9(8) 5_575 7_465
O10 C4 W1 56.3(6) 7_465 7_465
O18 C4 W1 103.9(9) 3_455 7_465
O6 C4 W1 43.7(5) 7_465 7_465
O7 C4 W1 94.5(8) 5_575 7_465

loop_
_geom_bond_atom_site_label_1
_geom_bond_atom_site_label_2
_geom_bond_distance
_geom_bond_site_symmetry_2
U1 O9 1.766(10) .
U1 O7 1.773(9) .
U1 O1 2.304(9) 3_545
U1 O8 2.348(9) .
U1 O4 2.373(8) 3
U1 O18 2.416(10) .
U1 O16 2.454(10) .
U1 O15 3.992(11) 3
U1 O19 4.164(16) .
U1 O5 4.249(9) .
U1 O2 4.257(10) .
U1 O15 4.268(11) 3_545
U2 O10 1.762(9) .
U2 O3 1.781(9) .
U2 O2 2.317(10) 3_445
U2 O6 2.339(9) .
U2 O5 2.344(8) 3_455
U2 O13 2.415(9) .
U2 O17 2.425(11) .
U2 O14 4.058(11) 3_455
U2 O19 4.074(14) .
U2 O4 4.126(9) .
U2 O14 4.138(11) 3_445
U2 O1 4.242(10) .
Cr1 O14 1.591(10) .
Cr1 O8 1.658(9) .
Cr1 O5 1.662(9) .
Cr1 O2 1.692(10) .
Cr1 O17 3.503(11) 3
Cr1 O13 3.511(10) 3_545
Cr1 O3 3.626(10) 3_545
Cr2 O15 1.591(9) .
Cr2 O4 1.658(9) .
Cr2 O6 1.682(9) .
Cr2 O1 1.709(10) .
Cr2 O16 3.495(11) 3_445
Cr2 O3 3.589(10) .
Cr2 O7 3.606(10) 3_445
Cr2 O18 3.727(11) 3_455
Cr3 O19 1.579(13) .
Cr3 O16 1.620(11) .
Cr3 O13 1.643(9) .
Cr3 O11 1.735(10) .
Cr3 O15 3.382(11) 3
Cr3 O18 3.398(11) .
Cr3 O20 3.501(15) 1_565
Cr3 O17 3.684(11) .
Cr4 O20 1.584(14) .
Cr4 O17 1.618(11) .
Cr4 O18 1.643(10) .
Cr4 O11 1.788(9) 1_545
Cr4 O14 3.460(11) 3_445
O1 U1 2.304(9) 3_455
O1 O15 2.698(14) .
O1 O4 2.722(12) .
O1 O6 2.778(13) .
O1 O8 2.806(13) 3_455
O1 O18 2.839(15) 3_455
O1 O9 2.894(14) 3_455
O1 O7 2.907(13) 3_455
O1 N1 2.95(2) .
O1 C1 3.47(3) 2
O1 O5 3.587(13) 3_455
O2 U2 2.317(10) 3
O2 O14 2.682(14) .
O2 O5 2.712(13) .
O2 O8 2.759(14) .
O2 O17 2.774(15) 3
O2 O6 2.846(12) 3
O2 O10 2.868(14) 3
O2 O3 2.969(14) 3
O2 N2 3.09(2) .
O2 C2 3.40(3) 7_565
O2 O4 3.537(13) 3
O3 O5 2.893(13) 3_455
O3 O2 2.969(14) 3_445
O3 O17 2.977(15) .
O3 O6 2.997(13) .
O3 O13 3.039(13) .
O3 W2 3.38(2) 4_545
O3 C3 3.52(3) 3_455
O3 O10 3.543(13) .
O3 W2 3.59(2) 3_445
O3 O4 3.589(13) .
O4 U1 2.373(8) 3_445
O4 O15 2.664(14) .
O4 O6 2.746(12) .
O4 O16 2.764(13) 3_445
O4 O8 2.845(13) 3_445
O4 O7 2.908(13) 3_445
O4 O9 3.019(13) 3_445
O4 N1 3.196(19) .
O4 O2 3.537(13) 3_445
O4 C1 3.54(3) 2
O5 U2 2.344(8) 3_545
O5 O14 2.671(14) .
O5 O8 2.712(13) .
O5 O13 2.790(13) 3_545
O5 O6 2.825(13) 3_545
O5 O3 2.893(13) 3_545
O5 O10 2.977(12) 3_545
O5 N2 3.02(2) .
O5 C2 3.39(3) 7_565
O5 O1 3.587(13) 3_545
O6 O15 2.657(13) .
O6 O5 2.825(13) 3_455
O6 O2 2.846(12) 3_445
O6 O10 2.869(12) .
O6 W1 2.87(2) .
O6 C4 3.79(3) 7_465
O6 O7 3.996(14) 3_445
O7 O1 2.907(13) 3_545
O7 O4 2.908(13) 3
O7 O18 2.954(15) .
O7 O8 3.045(13) .
O7 O16 3.159(15) .
O7 W1 3.27(2) 5_575
O7 O15 3.464(15) 3
O7 O9 3.539(14) .
O7 C4 3.55(3) 3_545
O7 Cr2 3.606(10) 3
O7 O19 3.745(18) .
O8 O14 2.638(13) .
O8 O1 2.806(13) 3_545
O8 O9 2.831(13) .
O8 O4 2.845(13) 3
O8 W2 3.14(2) 2_655
O8 C3 3.38(3) 2_655
O8 O3 3.873(14) 3_545
O9 O16 2.892(15) .
O9 O1 2.894(14) 3_545
O9 O4 3.019(13) 3
O9 O18 3.030(16) .
O9 C1 3.07(3) .
O9 C3 3.49(3) 2_655
O9 C1 3.66(3) 4_545
O9 O20 3.714(18) 4
O9 W2 3.73(2) 2_655
O10 O2 2.868(14) 3_445
O10 O13 2.950(15) .
O10 O5 2.977(12) 3_455
O10 O17 3.033(18) .
O10 O19 3.268(17) .
O10 C2 3.34(3) .
O10 W1 3.60(2) .
O10 C4 3.71(4) 7_465
O10 C2 3.76(3) 5_565
O11 Cr4 1.788(9) 1_565
O11 O19 2.659(16) .
O11 O20 2.733(18) 1_565
O11 O13 2.757(13) .
O11 O17 2.768(16) 1_565
O11 O18 2.787(13) 1_565
O11 O16 2.794(15) .
O11 O15 3.123(14) 3
O11 O14 3.593(15) 3_455
O11 C2 3.65(3) 5_575
O11 O2 3.957(14) 3_455
O13 O19 2.624(17) .
O13 O16 2.664(13) .
O13 O17 2.685(15) .
O13 O5 2.790(13) 3_455
O13 O14 3.060(15) 3_455
O13 Cr1 3.511(10) 3_455
O13 C3 3.60(3) 3_455
O14 O17 3.017(16) 3
O14 W2 3.06(2) .
O14 O13 3.060(15) 3_545
O14 C3 3.07(3) .
O14 O20 3.327(19) 3
O14 Cr4 3.460(11) 3
O14 O11 3.593(15) 3_545
O14 O3 3.610(15) 3_545
O15 W1 3.08(2) 7_465
O15 O16 3.121(16) 3_445
O15 O11 3.123(14) 3_445
O15 C4 3.16(4) .
O15 O18 3.352(16) 3_455
O15 Cr3 3.382(11) 3_445
O15 O7 3.464(15) 3_445
O15 O19 3.470(17) 3_445
O16 O19 2.615(19) .
O16 O18 2.752(14) .
O16 O4 2.764(13) 3
O16 O15 3.121(16) 3
O16 O20 3.476(19) 1_565
O16 Cr2 3.495(10) 3
O17 O20 2.641(19) .
O17 O18 2.667(15) .
O17 O11 2.768(16) 1_545
O17 O2 2.774(15) 3_445
O17 O14 3.017(16) 3_445
O17 Cr1 3.503(11) 3_445
O18 O20 2.65(2) .
O18 O11 2.787(13) 1_545
O18 O1 2.839(15) 3_545
O18 O15 3.352(16) 3_545
O18 O19 3.36(2) .
O19 C2 3.08(3) .
O19 W1 3.19(2) 5_575
O19 O15 3.470(17) 3
O19 C2 3.86(3) 5_575
O20 O11 2.733(18) 1_545
O20 O14 3.327(19) 3_445
O20 W2 3.40(2) 3_445
O20 O16 3.476(19) 1_545
O20 C1 3.48(3) 4_545
O20 Cr3 3.501(15) 1_545
O20 C1 3.61(3) .
O20 O9 3.714(18) 4_545
N1 C1 1.48(3) 2
N1 C3 1.58(3) 4
N1 W2 2.66(3) 4_545
N2 C4 1.50(4) 5_575
N2 C2 1.50(3) 7_565
N2 W1 2.75(3) 3_545
W1 N2 2.75(3) 3_455
W1 O15 3.08(2) 7_465
W1 O19 3.19(2) 5_575
W1 O7 3.27(2) 5_575
W1 C4 3.49(4) 7_475
W1 C4 3.56(4) .
W1 O5 3.70(2) 3_455
W1 C2 3.80(3) 5_575
W1 O7 3.84(2) 3_455
W2 N1 2.66(3) 4
W2 W2 3.01(4) 2_655
W2 O8 3.14(2) 2_655
W2 C1 3.33(3) 3
W2 O3 3.38(2) 4
W2 O20 3.40(2) 3
W2 C3 3.56(4) 1_565
W2 O3 3.59(2) 3
W2 O4 3.59(2) 4
W2 O14 3.68(2) 2_655
W2 O17 3.71(2) 3
C1 N1 1.48(3) 2
C1 C3 2.56(4) 3_455
C1 W2 3.33(3) 3_445
C1 O1 3.47(3) 2
C1 O20 3.48(3) 4
C1 O4 3.54(3) 2
C1 O9 3.66(3) 4
C1 O9 4.18(3) 4_545
C2 N2 1.50(3) 7_565
C2 C4 2.52(4) 3_545
C2 O5 3.39(3) 7_565
C2 O2 3.40(3) 7_565
C2 O11 3.65(3) 5_575
C2 O10 3.76(3) 5_565
C2 W1 3.80(3) 5_575
C2 C2 3.80(6) 5_565
C2 O19 3.86(3) 5_575
C2 O10 3.94(3) 5_575
C3 N1 1.58(3) 4_545
C3 C1 2.56(4) 3_545
C3 O8 3.38(3) 2_655
C3 O9 3.49(3) 2_655
C3 O3 3.52(3) 3_545
C3 W2 3.56(4) 1_545
C3 O13 3.60(3) 3_545
C3 O3 3.64(3) 4_545
C3 O1 3.72(3) 4_545
C3 O20 3.93(3) 3
C4 N2 1.50(4) 5_575
C4 C2 2.52(4) 3_455
C4 W1 3.49(4) 7_475
C4 O7 3.55(3) 3_455
C4 O2 3.56(3) 5_575
C4 O10 3.71(4) 7_465
C4 O18 3.74(4) 3_455
C4 O6 3.79(3) 7_465
C4 O7 3.87(3) 5_575
C4 W1 3.91(4) 7_465
